data_7118990
loop_
_publ_author_name
'Liguo Ji'
'Zaiwen Yang'
'Yanxia Zhao'
'Meng Sun'
'Liping Cao'
'Xiao-Juan Yang'
'Yao-Yu Wang'
'Biao Wu'

_publ_section_title
;
 Sandwich phosphate complexes of macrocyclic tris(urea) ligands and their
 rotation around the anion
;
_journal_name_full Chem.Commun.
_journal_page_first 7310
_journal_volume 52
_journal_year 2016
_chemical_formula_sum 'C105 H143 K2 N12 O37 P'
_chemical_formula_weight 2274.48
_chemical_name_systematic
; 
 ? 
;
_space_group_IT_number 2
_symmetry_cell_setting triclinic
_symmetry_space_group_name_Hall '-P 1'
_symmetry_space_group_name_H-M 'P -1'
_atom_sites_solution_hydrogens geom
_atom_sites_solution_primary direct
_atom_sites_solution_secondary difmap
_audit_creation_method SHELXL-97
_audit_update_record
;
2016-02-26 deposited with the CCDC.
2016-04-27 downloaded from the CCDC.
;
_cell_angle_alpha 93.782(3)
_cell_angle_beta 113.688(2)
_cell_angle_gamma 106.847(3)
_cell_formula_units_Z 2
_cell_length_a 16.775(3)
_cell_length_b 19.152(4)
_cell_length_c 20.418(4)
_cell_measurement_temperature 296(2)
_cell_volume 5623.4(19)
_computing_cell_refinement 'Bruker SMART'
_computing_data_collection 'Bruker SMART APEX II'
_computing_data_reduction 'Bruker SAINT'
_computing_molecular_graphics SHELXTL
_computing_publication_material SHELXTL
_computing_structure_refinement 'SHELXL-97 (Sheldrick, 2008)'
_computing_structure_solution 'SHELXS-97 (Sheldrick, 2008)'
_diffrn_ambient_temperature 296(2)
_diffrn_measured_fraction_theta_full 0.976
_diffrn_measured_fraction_theta_max 0.976
_diffrn_measurement_device_type 'Bruker APEX II area detector'
_diffrn_measurement_method '\w scan'
_diffrn_radiation_monochromator graphite
_diffrn_radiation_source 'fine-focus sealed tube'
_diffrn_radiation_type MoK\a
_diffrn_radiation_wavelength 0.71073
_diffrn_reflns_av_R_equivalents 0.1138
_diffrn_reflns_av_sigmaI/netI 0.2651
_diffrn_reflns_limit_h_max 18
_diffrn_reflns_limit_h_min -19
_diffrn_reflns_limit_k_max 22
_diffrn_reflns_limit_k_min -21
_diffrn_reflns_limit_l_max 24
_diffrn_reflns_limit_l_min -24
_diffrn_reflns_number 36403
_diffrn_reflns_theta_full 25.00
_diffrn_reflns_theta_max 25.00
_diffrn_reflns_theta_min 1.42
_exptl_absorpt_coefficient_mu 0.187
_exptl_absorpt_correction_T_max 0.9549
_exptl_absorpt_correction_T_min 0.9462
_exptl_absorpt_correction_type multi-scan
_exptl_crystal_colour light-yellow
_exptl_crystal_density_diffrn 1.343
_exptl_crystal_density_method 'not measured'
_exptl_crystal_description block
_exptl_crystal_F_000 2412
_exptl_crystal_recrystallization_method 'Re-crystallisation from solvent'
_exptl_crystal_size_max 0.30
_exptl_crystal_size_mid 0.25
_exptl_crystal_size_min 0.25
_refine_diff_density_max 1.018
_refine_diff_density_min -0.925
_refine_diff_density_rms 0.109
_refine_ls_extinction_method none
_refine_ls_goodness_of_fit_ref 1.186
_refine_ls_hydrogen_treatment constr
_refine_ls_matrix_type full
_refine_ls_number_parameters 1417
_refine_ls_number_reflns 19321
_refine_ls_number_restraints 1464
_refine_ls_restrained_S_all 1.203
_refine_ls_R_factor_all 0.3316
_refine_ls_R_factor_gt 0.1465
_refine_ls_shift/su_max 0.000
_refine_ls_shift/su_mean 0.000
_refine_ls_structure_factor_coef Fsqd
_refine_ls_weighting_details 'calc w=1/[\s^2^(Fo^2^)+(0.0010P)^2^+37.5611P] where P=(Fo^2^+2Fc^2^)/3'
_refine_ls_weighting_scheme calc
_refine_ls_wR_factor_gt 0.2739
_refine_ls_wR_factor_ref 0.3455
_reflns_number_gt 6150
_reflns_number_total 19321
_reflns_threshold_expression >2sigma(I)
_cod_data_source_file c6cc03144g2.cif
_cod_data_source_block 01
_cod_original_cell_volume 5623.5(18)
_cod_original_sg_symbol_H-M 'P-1   '
_cod_database_code 7118990

loop_
_symmetry_equiv_pos_as_xyz
'x, y, z'
'-x, -y, -z'

loop_
_atom_site_label
_atom_site_type_symbol
_atom_site_fract_x
_atom_site_fract_y
_atom_site_fract_z
_atom_site_U_iso_or_equiv
_atom_site_adp_type
_atom_site_occupancy
_atom_site_symmetry_multiplicity
_atom_site_calc_flag
_atom_site_refinement_flags
_atom_site_disorder_assembly
_atom_site_disorder_group
C1 C 0.4879(7) 0.4514(6) 1.0705(5) 0.033(2) Uani 1 1 d U . .
C2 C 0.4195(7) 0.5537(6) 1.0656(5) 0.039(2) Uani 1 1 d U . .
C3 C 0.4943(7) 0.6092(6) 1.1190(6) 0.041(2) Uani 1 1 d U . .
H3 H 0.5510 0.6023 1.1416 0.049 Uiso 1 1 calc R . .
C4 C 0.4850(8) 0.6765(7) 1.1393(6) 0.049(3) Uani 1 1 d U . .
H4 H 0.5353 0.7142 1.1761 0.059 Uiso 1 1 calc R . .
C5 C 0.4001(8) 0.6870(7) 1.1044(6) 0.050(3) Uani 1 1 d U . .
H5 H 0.3934 0.7315 1.1178 0.060 Uiso 1 1 calc R . .
C6 C 0.3263(8) 0.6308(7) 1.0499(6) 0.047(2) Uani 1 1 d U . .
H6 H 0.2699 0.6379 1.0258 0.057 Uiso 1 1 calc R . .
C7 C 0.3349(7) 0.5650(7) 1.0310(5) 0.040(2) Uani 1 1 d U . .
C8 C 0.1761(7) 0.4728(6) 0.9823(6) 0.040(2) Uani 1 1 d U . .
C9 C 0.0256(8) 0.3675(6) 0.9121(6) 0.045(2) Uani 1 1 d U . .
C10 C -0.0279(7) 0.3908(6) 0.9384(6) 0.041(2) Uani 1 1 d U . .
H10 H -0.0022 0.4366 0.9706 0.049 Uiso 1 1 calc R . .
C11 C -0.1190(8) 0.3480(6) 0.9182(6) 0.046(3) Uani 1 1 d U . .
H11 H -0.1540 0.3637 0.9376 0.055 Uiso 1 1 calc R . .
C12 C -0.1575(9) 0.2805(7) 0.8680(7) 0.057(3) Uani 1 1 d U . .
C13 C -0.1024(9) 0.2552(7) 0.8440(7) 0.066(3) Uani 1 1 d U . .
H13 H -0.1271 0.2087 0.8131 0.079 Uiso 1 1 calc R . .
C14 C -0.0098(9) 0.2992(7) 0.8663(7) 0.059(3) Uani 1 1 d U . .
H14 H 0.0273 0.2825 0.8501 0.071 Uiso 1 1 calc R . .
C15 C -0.2961(10) 0.1808(8) 0.7871(8) 0.088(4) Uani 1 1 d U . .
H15A H -0.2785 0.1385 0.8022 0.105 Uiso 1 1 calc R . .
H15B H -0.2785 0.1938 0.7485 0.105 Uiso 1 1 calc R . .
C16 C -0.3968(11) 0.1626(9) 0.7610(9) 0.106(4) Uani 1 1 d U . .
H16A H -0.4121 0.2075 0.7545 0.127 Uiso 1 1 calc R . .
H16B H -0.4297 0.1280 0.7140 0.127 Uiso 1 1 calc R . .
C17 C -0.5235(13) 0.1049(11) 0.7958(12) 0.148(5) Uani 1 1 d U . .
H17A H -0.5608 0.0788 0.7452 0.177 Uiso 1 1 calc R . .
H17B H -0.5412 0.1477 0.8029 0.177 Uiso 1 1 calc R . .
C18 C -0.5426(14) 0.0507(11) 0.8480(13) 0.163(5) Uani 1 1 d U . .
H18A H -0.4890 0.0596 0.8944 0.195 Uiso 1 1 calc R . .
H18B H -0.5967 0.0492 0.8552 0.195 Uiso 1 1 calc R . .
C19 C -0.5955(14) -0.0707(11) 0.8229(13) 0.169(5) Uani 1 1 d U . .
H19A H -0.6617 -0.0821 0.8051 0.203 Uiso 1 1 calc R . .
H19B H -0.5667 -0.0587 0.8759 0.203 Uiso 1 1 calc R . .
C20 C -0.5768(17) -0.1347(13) 0.7970(14) 0.173(5) Uani 1 1 d U . .
H20A H -0.5929 -0.1735 0.8224 0.207 Uiso 1 1 calc R . .
H20B H -0.6199 -0.1531 0.7456 0.207 Uiso 1 1 calc R . .
C21 C -0.4844(16) -0.1913(12) 0.7704(13) 0.167(5) Uani 1 1 d U . .
H21A H -0.5219 -0.2384 0.7747 0.200 Uiso 1 1 calc R . .
H21B H -0.5012 -0.1921 0.7189 0.200 Uiso 1 1 calc R . .
C22 C -0.4013(16) -0.1831(12) 0.8033(12) 0.161(5) Uani 1 1 d U . .
H22A H -0.3941 -0.2299 0.7906 0.193 Uiso 1 1 calc R . .
H22B H -0.3844 -0.1746 0.8553 0.193 Uiso 1 1 calc R . .
C23 C -0.2825(14) -0.0698(13) 0.8383(12) 0.167(5) Uani 1 1 d U . .
H23A H -0.2592 -0.0880 0.8830 0.200 Uiso 1 1 calc R . .
H23B H -0.3209 -0.0428 0.8440 0.200 Uiso 1 1 calc R . .
C24 C -0.2017(14) -0.0135(12) 0.8387(11) 0.153(5) Uani 1 1 d U . .
H24A H -0.2117 -0.0116 0.7887 0.184 Uiso 1 1 calc R . .
H24B H -0.1944 0.0351 0.8623 0.184 Uiso 1 1 calc R . .
C25 C -0.0440(12) 0.0215(10) 0.8760(9) 0.090(3) Uani 1 1 d U . .
C26 C -0.0368(10) 0.0770(9) 0.8394(8) 0.081(3) Uani 1 1 d U . .
H26 H -0.0903 0.0840 0.8071 0.097 Uiso 1 1 calc R . .
C27 C 0.0465(10) 0.1224(8) 0.8489(7) 0.069(3) Uani 1 1 d U . .
H27 H 0.0487 0.1614 0.8240 0.083 Uiso 1 1 calc R . .
C28 C 0.1292(10) 0.1141(7) 0.8937(7) 0.062(3) Uani 1 1 d U . .
C29 C 0.1253(10) 0.0591(7) 0.9333(8) 0.082(4) Uani 1 1 d U . .
H29 H 0.1796 0.0525 0.9646 0.098 Uiso 1 1 calc R . .
C30 C 0.0370(11) 0.0117(8) 0.9265(9) 0.091(4) Uani 1 1 d U . .
H30 H 0.0334 -0.0243 0.9546 0.109 Uiso 1 1 calc R . .
C31 C 0.2990(9) 0.1823(7) 0.9583(7) 0.056(3) Uani 1 1 d U . .
C32 C 0.4645(9) 0.2583(7) 1.0030(6) 0.052(2) Uani 1 1 d U . .
C33 C 0.5075(9) 0.2060(7) 1.0111(6) 0.062(3) Uani 1 1 d U . .
H33 H 0.4743 0.1574 0.9840 0.075 Uiso 1 1 calc R . .
C34 C 0.6002(9) 0.2259(7) 1.0596(6) 0.062(3) Uani 1 1 d U . .
H34 H 0.6306 0.1914 1.0651 0.074 Uiso 1 1 calc R . .
C35 C 0.6460(9) 0.2972(7) 1.0992(6) 0.054(3) Uani 1 1 d U . .
H35 H 0.7081 0.3108 1.1324 0.065 Uiso 1 1 calc R . .
C36 C 0.6037(8) 0.3498(7) 1.0920(6) 0.046(2) Uani 1 1 d U . .
H36 H 0.6374 0.3981 1.1197 0.055 Uiso 1 1 calc R . .
C37 C 0.5107(8) 0.3308(6) 1.0434(5) 0.041(2) Uani 1 1 d U . .
C38 C 0.0330(9) 0.1480(7) 0.6709(6) 0.052(2) Uani 1 1 d U . .
C39 C -0.0837(8) 0.2033(7) 0.6656(6) 0.049(2) Uani 1 1 d U . .
C40 C -0.1592(8) 0.1382(7) 0.6442(6) 0.059(3) Uani 1 1 d U . .
H40 H -0.1504 0.0931 0.6514 0.071 Uiso 1 1 calc R . .
C41 C -0.2489(9) 0.1410(8) 0.6117(7) 0.069(3) Uani 1 1 d U . .
H41 H -0.3004 0.0977 0.5963 0.083 Uiso 1 1 calc R . .
C42 C -0.2597(9) 0.2090(8) 0.6028(6) 0.064(3) Uani 1 1 d U . .
H42 H -0.3191 0.2113 0.5805 0.077 Uiso 1 1 calc R . .
C43 C -0.1839(8) 0.2734(7) 0.6264(6) 0.056(3) Uani 1 1 d U . .
H43 H -0.1928 0.3188 0.6210 0.068 Uiso 1 1 calc R . .
C44 C -0.0965(8) 0.2717(7) 0.6576(5) 0.047(2) Uani 1 1 d U . .
C45 C -0.0049(8) 0.3957(7) 0.6506(6) 0.043(2) Uani 1 1 d U . .
C46 C 0.1214(7) 0.5136(6) 0.6699(5) 0.039(2) Uani 1 1 d U . .
C47 C 0.0836(8) 0.5338(7) 0.6046(6) 0.059(3) Uani 1 1 d U . .
H47 H 0.0251 0.5031 0.5697 0.071 Uiso 1 1 calc R . .
C48 C 0.1297(8) 0.5997(6) 0.5875(6) 0.056(3) Uani 1 1 d U . .
H48 H 0.1046 0.6100 0.5411 0.067 Uiso 1 1 calc R . .
C49 C 0.2107(8) 0.6469(7) 0.6405(6) 0.054(3) Uani 1 1 d U . .
C50 C 0.2492(8) 0.6270(7) 0.7075(6) 0.054(3) Uani 1 1 d U . .
H50 H 0.3059 0.6592 0.7436 0.065 Uiso 1 1 calc R . .
C51 C 0.2075(7) 0.5635(6) 0.7215(6) 0.045(3) Uani 1 1 d U . .
H51 H 0.2362 0.5520 0.7668 0.054 Uiso 1 1 calc R . .
C52 C 0.2176(10) 0.7397(8) 0.5679(7) 0.082(4) Uani 1 1 d U . .
H52A H 0.1515 0.7268 0.5523 0.099 Uiso 1 1 calc R . .
H52B H 0.2261 0.7138 0.5301 0.099 Uiso 1 1 calc R . .
C53 C 0.2600(11) 0.8213(8) 0.5762(8) 0.085(3) Uani 1 1 d U . .
H53A H 0.2262 0.8366 0.5321 0.102 Uiso 1 1 calc R . .
H53B H 0.2561 0.8475 0.6166 0.102 Uiso 1 1 calc R . .
C54 C 0.3988(13) 0.9208(8) 0.6036(9) 0.109(4) Uani 1 1 d U . .
H54A H 0.4104 0.9438 0.6518 0.131 Uiso 1 1 calc R . .
H54B H 0.3603 0.9424 0.5677 0.131 Uiso 1 1 calc R . .
C55 C 0.5002(13) 0.9356(9) 0.5983(10) 0.115(4) Uani 1 1 d U . .
H55A H 0.5352 0.9887 0.6113 0.139 Uiso 1 1 calc R . .
H55B H 0.5370 0.9114 0.6322 0.139 Uiso 1 1 calc R . .
C56 C 0.5874(15) 0.9090(14) 0.5298(11) 0.177(6) Uani 1 1 d U . .
H56A H 0.6252 0.9576 0.5288 0.212 Uiso 1 1 calc R . .
H56B H 0.6232 0.8891 0.5694 0.212 Uiso 1 1 calc R . .
C57 C 0.5379(15) 0.8554(14) 0.4570(12) 0.157(5) Uani 1 1 d U . .
H57A H 0.4857 0.8684 0.4251 0.188 Uiso 1 1 calc R . .
H57B H 0.5799 0.8601 0.4346 0.188 Uiso 1 1 calc R . .
C58 C 0.4675(15) 0.7409(13) 0.4020(11) 0.140(5) Uani 1 1 d U . .
H58A H 0.5095 0.7412 0.3804 0.168 Uiso 1 1 calc R . .
H58B H 0.4138 0.7507 0.3681 0.168 Uiso 1 1 calc R . .
C59 C 0.4400(15) 0.6671(14) 0.4303(12) 0.154(5) Uani 1 1 d U . .
H59A H 0.4283 0.6258 0.3935 0.185 Uiso 1 1 calc R . .
H59B H 0.4939 0.6691 0.4739 0.185 Uiso 1 1 calc R . .
C60 C 0.3872(15) 0.6815(13) 0.5238(11) 0.153(4) Uani 1 1 d U . .
H60A H 0.3954 0.7341 0.5274 0.183 Uiso 1 1 calc R . .
H60B H 0.3329 0.6579 0.5313 0.183 Uiso 1 1 calc R . .
C61 C 0.4628(16) 0.6754(12) 0.5808(11) 0.145(5) Uani 1 1 d U . .
H61A H 0.4561 0.6833 0.6255 0.174 Uiso 1 1 calc R . .
H61B H 0.5181 0.7147 0.5864 0.174 Uiso 1 1 calc R . .
C62 C 0.4335(12) 0.5480(10) 0.5973(8) 0.091(3) Uani 1 1 d U . .
C63 C 0.3906(10) 0.5538(8) 0.6398(7) 0.078(3) Uani 1 1 d U . .
H63 H 0.3820 0.5979 0.6516 0.094 Uiso 1 1 calc R . .
C64 C 0.3593(9) 0.4895(7) 0.6653(7) 0.062(3) Uani 1 1 d U . .
H64 H 0.3322 0.4929 0.6966 0.075 Uiso 1 1 calc R . .
C65 C 0.3666(8) 0.4233(7) 0.6469(6) 0.051(2) Uani 1 1 d U . .
C66 C 0.4112(9) 0.4208(7) 0.6028(6) 0.061(3) Uani 1 1 d U . .
H66 H 0.4183 0.3766 0.5889 0.073 Uiso 1 1 calc R . .
C67 C 0.4454(10) 0.4849(8) 0.5792(7) 0.077(3) Uani 1 1 d U . .
H67 H 0.4767 0.4835 0.5507 0.092 Uiso 1 1 calc R . .
C68 C 0.3128(9) 0.2932(8) 0.6505(7) 0.060(2) Uani 1 1 d U . .
C69 C 0.2510(9) 0.1653(7) 0.6713(7) 0.065(3) Uani 1 1 d U . .
C70 C 0.2955(10) 0.1291(8) 0.6433(8) 0.085(3) Uani 1 1 d U . .
H70 H 0.3455 0.1571 0.6359 0.102 Uiso 1 1 calc R . .
C71 C 0.2666(11) 0.0540(9) 0.6269(9) 0.099(4) Uani 1 1 d U . .
H71 H 0.2958 0.0298 0.6078 0.119 Uiso 1 1 calc R . .
C72 C 0.1932(11) 0.0142(9) 0.6389(9) 0.095(4) Uani 1 1 d U . .
H72 H 0.1744 -0.0376 0.6287 0.114 Uiso 1 1 calc R . .
C73 C 0.1448(10) 0.0475(7) 0.6658(8) 0.077(3) Uani 1 1 d U . .
H73 H 0.0946 0.0185 0.6723 0.093 Uiso 1 1 calc R . .
C74 C 0.1740(9) 0.1249(7) 0.6823(7) 0.062(3) Uani 1 1 d U . .
C75 C 0.2871(10) 0.3143(8) 1.0924(7) 0.070(3) Uani 1 1 d U . .
H75A H 0.2759 0.3374 1.0503 0.084 Uiso 1 1 calc R . .
H75B H 0.3076 0.2733 1.0848 0.084 Uiso 1 1 calc R . .
C76 C 0.3589(9) 0.3696(7) 1.1594(7) 0.065(3) Uani 1 1 d U . .
H76A H 0.3667 0.3477 1.2021 0.078 Uiso 1 1 calc R . .
H76B H 0.4179 0.3856 1.1570 0.078 Uiso 1 1 calc R . .
C77 C 0.3982(9) 0.4913(8) 1.2251(7) 0.067(3) Uani 1 1 d U . .
H77A H 0.4064 0.4752 1.2708 0.081 Uiso 1 1 calc R . .
H77B H 0.4573 0.5049 1.2229 0.081 Uiso 1 1 calc R . .
C78 C 0.3692(9) 0.5550(7) 1.2232(6) 0.063(3) Uani 1 1 d U . .
H78A H 0.3534 0.5681 1.1756 0.076 Uiso 1 1 calc R . .
H78B H 0.4184 0.5976 1.2600 0.076 Uiso 1 1 calc R . .
C79 C 0.2488(10) 0.5908(8) 1.2288(7) 0.071(3) Uani 1 1 d U . .
H79A H 0.2311 0.5988 1.1792 0.085 Uiso 1 1 calc R . .
H79B H 0.2946 0.6369 1.2621 0.085 Uiso 1 1 calc R . .
C80 C 0.1654(10) 0.5701(8) 1.2436(7) 0.071(3) Uani 1 1 d U . .
H80A H 0.1828 0.5610 1.2928 0.085 Uiso 1 1 calc R . .
H80B H 0.1417 0.6109 1.2401 0.085 Uiso 1 1 calc R . .
C81 C 0.0092(9) 0.4818(8) 1.1991(7) 0.068(3) Uani 1 1 d U . .
H81A H 0.0203 0.4674 1.2458 0.081 Uiso 1 1 calc R . .
H81B H -0.0131 0.5233 1.1978 0.081 Uiso 1 1 calc R . .
C82 C -0.0602(10) 0.4196(9) 1.1404(8) 0.078(3) Uani 1 1 d U . .
H82A H -0.1169 0.4037 1.1463 0.094 Uiso 1 1 calc R . .
H82B H -0.0741 0.4346 1.0937 0.094 Uiso 1 1 calc R . .
C83 C -0.0929(10) 0.2913(9) 1.0925(8) 0.087(3) Uani 1 1 d U . .
H83A H -0.1180 0.3001 1.0432 0.104 Uiso 1 1 calc R . .
H83B H -0.1436 0.2740 1.1059 0.104 Uiso 1 1 calc R . .
C84 C -0.0493(10) 0.2344(8) 1.0952(9) 0.089(3) Uani 1 1 d U . .
H84A H -0.0218 0.2272 1.1449 0.106 Uiso 1 1 calc R . .
H84B H -0.0958 0.1872 1.0644 0.106 Uiso 1 1 calc R . .
C85 C 0.0545(11) 0.2005(8) 1.0574(8) 0.086(3) Uani 1 1 d U . .
H85A H 0.0051 0.1606 1.0176 0.103 Uiso 1 1 calc R . .
H85B H 0.0752 0.1798 1.1008 0.103 Uiso 1 1 calc R . .
C86 C 0.1307(10) 0.2299(8) 1.0392(8) 0.079(3) Uani 1 1 d U . .
H86A H 0.1109 0.2508 0.9959 0.095 Uiso 1 1 calc R . .
H86B H 0.1525 0.1905 1.0295 0.095 Uiso 1 1 calc R . .
C87 C 0.236(2) 0.1533(15) 0.3512(14) 0.213(5) Uani 1 1 d DU . .
C88 C 0.169(2) 0.1093(15) 0.3731(15) 0.202(5) Uani 1 1 d DU . .
C89 C 0.072(2) 0.1199(15) 0.4336(14) 0.185(4) Uani 1 1 d U . .
C90 C 0.072(2) 0.0964(15) 0.4803(13) 0.193(5) Uani 1 1 d U . .
C91 C -0.0090(18) 0.1558(18) 0.4812(13) 0.203(5) Uani 1 1 d U . .
C92 C 0.0396(16) 0.2585(18) 0.5302(12) 0.173(4) Uani 1 1 d U . .
C93 C 0.1096(17) 0.3716(17) 0.5398(13) 0.171(4) Uani 1 1 d U . .
C94 C 0.128(2) 0.4281(17) 0.4860(14) 0.183(5) Uani 1 1 d U . .
C95 C 0.191(2) 0.4570(16) 0.4125(14) 0.201(5) Uani 1 1 d U . .
C96 C 0.232(2) 0.4093(16) 0.3972(15) 0.196(4) Uani 1 1 d U . .
C97 C 0.215(2) 0.312(2) 0.2839(15) 0.223(6) Uani 1 1 d U . .
C98 C 0.295(2) 0.302(2) 0.3406(14) 0.212(5) Uani 1 1 d U . .
C104 C 0.934(2) 0.3015(16) 0.2885(16) 0.243(10) Uani 1 1 d U . .
H10B H 0.9867 0.3006 0.2817 0.365 Uiso 1 1 calc R . .
H10C H 0.9533 0.3238 0.3384 0.365 Uiso 1 1 calc R . .
H10D H 0.9035 0.3302 0.2568 0.365 Uiso 1 1 calc R . .
C107 C 0.866(3) 0.2221(18) 0.270(2) 0.254(9) Uani 1 1 d U . .
H10E H 0.8443 0.2103 0.3071 0.305 Uiso 1 1 calc R . .
H10F H 0.8149 0.2078 0.2218 0.305 Uiso 1 1 calc R . .
C110 C 0.738(2) 0.0927(19) -0.039(3) 0.309(11) Uani 1 1 d U . .
C111 C 0.872(3) 0.1224(18) 0.2329(19) 0.262(10) Uani 1 1 d U . .
H11B H 0.8333 0.1243 0.1834 0.314 Uiso 1 1 calc R . .
H11C H 0.8347 0.0993 0.2565 0.314 Uiso 1 1 calc R . .
C112 C 0.958(5) 0.079(3) 0.237(4) 0.68(7) Uani 1 1 d U . .
H11D H 0.9871 0.0698 0.2856 1.017 Uiso 1 1 calc R . .
H11E H 1.0044 0.1113 0.2263 1.017 Uiso 1 1 calc R . .
H11F H 0.9276 0.0322 0.2025 1.017 Uiso 1 1 calc R . .
C115 C 0.696(3) 0.062(2) 0.005(3) 0.304(11) Uani 1 1 d U . .
C116 C 0.622(2) 0.0062(18) 0.002(2) 0.299(12) Uani 1 1 d U . .
K1 K 0.14194(18) 0.40664(14) 1.12467(14) 0.0472(7) Uani 1 1 d U . .
K2 K 0.1916(4) 0.2691(3) 0.4448(2) 0.1234(15) Uani 1 1 d U . .
N1 N 0.4250(6) 0.4845(5) 1.0399(4) 0.0375(19) Uani 1 1 d U . .
H1 H 0.3807 0.4600 0.9980 0.045 Uiso 1 1 calc R . .
N2 N 0.4619(6) 0.3815(5) 1.0313(4) 0.0375(19) Uani 1 1 d U . .
H2 H 0.4084 0.3661 0.9940 0.045 Uiso 1 1 calc R . .
N3 N 0.3676(7) 0.2367(5) 0.9510(5) 0.056(2) Uani 1 1 d U . .
H3A H 0.3526 0.2585 0.9147 0.067 Uiso 1 1 calc R . .
N4 N 0.2139(7) 0.1654(5) 0.8996(5) 0.059(3) Uani 1 1 d U . .
H4A H 0.2114 0.1874 0.8638 0.071 Uiso 1 1 calc R . .
N5 N 0.1178(6) 0.4114(5) 0.9263(5) 0.045(2) Uani 1 1 d U . .
H5A H 0.1389 0.3984 0.8973 0.054 Uiso 1 1 calc R . .
N6 N 0.2558(6) 0.5058(5) 0.9745(4) 0.043(2) Uani 1 1 d U . .
H6A H 0.2586 0.4909 0.9350 0.052 Uiso 1 1 calc R . .
N7 N 0.1276(7) 0.1619(5) 0.7050(5) 0.051(2) Uani 1 1 d U . .
H7 H 0.1602 0.1968 0.7437 0.061 Uiso 1 1 calc R . .
N8 N 0.0063(6) 0.2004(5) 0.6954(5) 0.048(2) Uani 1 1 d U . .
H8 H 0.0481 0.2349 0.7324 0.058 Uiso 1 1 calc R . .
N9 N -0.0172(6) 0.3376(5) 0.6841(4) 0.044(2) Uani 1 1 d U . .
H9 H 0.0275 0.3409 0.7256 0.053 Uiso 1 1 calc R . .
N10 N 0.0838(6) 0.4470(5) 0.6880(4) 0.041(2) Uani 1 1 d U . .
H10A H 0.1201 0.4367 0.7268 0.049 Uiso 1 1 calc R . .
N11 N 0.3351(6) 0.3635(6) 0.6764(5) 0.053(2) Uani 1 1 d U . .
H11A H 0.3299 0.3744 0.7157 0.064 Uiso 1 1 calc R . .
N12 N 0.2832(6) 0.2451(5) 0.6894(5) 0.053(2) Uani 1 1 d U . .
H12 H 0.2841 0.2648 0.7289 0.064 Uiso 1 1 calc R . .
O1 O 0.5579(4) 0.4783(4) 1.1292(3) 0.0371(18) Uani 1 1 d U . .
O2 O 0.1594(5) 0.4970(4) 1.0297(4) 0.0394(16) Uani 1 1 d U . .
O3 O -0.2510(6) 0.2432(5) 0.8480(5) 0.067(2) Uani 1 1 d U . .
O4 O -0.4248(7) 0.1301(6) 0.8121(7) 0.109(3) Uani 1 1 d U . .
O5 O -0.5586(10) -0.0114(8) 0.7962(9) 0.178(5) Uani 1 1 d U . .
O6 O -0.5023(11) -0.1284(8) 0.8023(9) 0.167(4) Uani 1 1 d U . .
O7 O -0.3345(10) -0.1239(8) 0.7912(7) 0.144(4) Uani 1 1 d U . .
O8 O -0.1207(9) -0.0296(7) 0.8755(7) 0.131(4) Uani 1 1 d U . .
O9 O 0.3154(6) 0.1510(4) 1.0100(4) 0.060(2) Uani 1 1 d U . .
O10 O -0.0202(5) 0.0938(4) 0.6222(4) 0.062(2) Uani 1 1 d U . .
O11 O -0.0655(5) 0.4036(4) 0.5965(4) 0.051(2) Uani 1 1 d U . .
O12 O 0.2568(6) 0.7153(5) 0.6336(4) 0.071(2) Uani 1 1 d U . .
O13 O 0.3517(8) 0.8395(5) 0.5894(5) 0.085(3) Uani 1 1 d U . .
O14 O 0.4822(10) 0.9077(6) 0.5291(7) 0.140(4) Uani 1 1 d U . .
O15 O 0.5070(10) 0.7843(10) 0.4635(8) 0.157(4) Uani 1 1 d U . .
O16 O 0.3657(10) 0.6500(9) 0.4466(7) 0.155(4) Uani 1 1 d U . .
O17 O 0.4759(9) 0.6057(7) 0.5726(6) 0.119(3) Uani 1 1 d U . .
O18 O 0.3159(7) 0.2684(5) 0.5931(5) 0.080(2) Uani 1 1 d U . .
O19 O 0.2045(6) 0.2875(5) 1.1012(5) 0.0657(19) Uani 1 1 d U . .
O20 O 0.3299(5) 0.4308(5) 1.1644(4) 0.0571(18) Uani 1 1 d U . .
O21 O 0.2878(6) 0.5337(5) 1.2379(4) 0.0608(19) Uani 1 1 d U . .
O22 O 0.0952(6) 0.5046(5) 1.1921(4) 0.0613(19) Uani 1 1 d U . .
O23 O -0.0250(6) 0.3594(6) 1.1423(5) 0.074(2) Uani 1 1 d U . .
O24 O 0.0196(7) 0.2577(5) 1.0706(5) 0.079(2) Uani 1 1 d U . .
O25 O 0.1393(4) 0.3394(4) 0.8009(3) 0.0435(18) Uani 1 1 d U . .
O26 O 0.2636(4) 0.2829(4) 0.8162(3) 0.0408(17) Uani 1 1 d U . .
O27 O 0.2925(4) 0.3866(4) 0.9131(3) 0.0437(19) Uani 1 1 d U . .
O28 O 0.2800(4) 0.4109(4) 0.7904(3) 0.0395(18) Uani 1 1 d U . .
H28 H 0.3302 0.4418 0.8192 0.059 Uiso 1 1 calc R . .
O30 O 0.2156(16) 0.2107(13) 0.2985(9) 0.232(5) Uani 1 1 d DU . .
O31 O 0.1505(14) 0.0866(9) 0.4357(9) 0.198(4) Uani 1 1 d U . .
O32 O 0.0707(11) 0.1952(11) 0.5016(8) 0.179(4) Uani 1 1 d U . .
O33 O 0.0762(11) 0.3153(11) 0.4920(8) 0.171(3) Uani 1 1 d U . .
O34 O 0.1819(13) 0.4152(10) 0.4660(9) 0.180(4) Uani 1 1 d U . .
O35 O 0.2454(14) 0.3890(12) 0.3433(11) 0.217(5) Uani 1 1 d U . .
O36 O 0.942(2) 0.1955(13) 0.2760(13) 0.251(9) Uani 1 1 d U . .
O37 O 0.1128(10) 0.2442(8) 0.3767(7) 0.145(3) Uani 1 1 d U . .
O40 O 0.7417(15) 0.1109(13) 0.0708(18) 0.309(10) Uani 1 1 d U . .
P1 P 0.24231(19) 0.35294(17) 0.83269(14) 0.0359(7) Uani 1 1 d U . .

loop_
_atom_site_aniso_label
_atom_site_aniso_U_11
_atom_site_aniso_U_22
_atom_site_aniso_U_33
_atom_site_aniso_U_23
_atom_site_aniso_U_13
_atom_site_aniso_U_12
C1 0.026(4) 0.040(4) 0.035(4) 0.008(4) 0.020(3) 0.005(4)
C2 0.029(4) 0.052(5) 0.038(4) 0.009(4) 0.019(3) 0.011(4)
C3 0.031(5) 0.048(5) 0.043(5) 0.007(4) 0.017(4) 0.011(4)
C4 0.041(5) 0.047(5) 0.056(6) 0.008(5) 0.022(4) 0.012(5)
C5 0.047(5) 0.056(6) 0.058(6) 0.011(4) 0.031(4) 0.022(5)
C6 0.039(5) 0.070(6) 0.045(5) 0.017(4) 0.026(4) 0.024(4)
C7 0.032(4) 0.061(5) 0.032(4) 0.013(4) 0.021(3) 0.013(4)
C8 0.034(4) 0.052(5) 0.040(4) 0.014(3) 0.018(3) 0.019(4)
C9 0.049(4) 0.047(5) 0.050(5) 0.013(4) 0.035(4) 0.014(4)
C10 0.044(5) 0.045(5) 0.043(5) 0.009(4) 0.028(4) 0.015(4)
C11 0.047(5) 0.051(6) 0.051(5) 0.010(4) 0.032(4) 0.016(4)
C12 0.062(5) 0.050(5) 0.070(5) 0.006(4) 0.048(4) 0.007(4)
C13 0.073(6) 0.048(6) 0.084(6) 0.000(5) 0.052(5) 0.008(5)
C14 0.068(5) 0.046(6) 0.080(6) 0.006(5) 0.054(5) 0.013(5)
C15 0.079(6) 0.073(7) 0.091(7) -0.017(5) 0.046(5) -0.007(6)
C16 0.079(6) 0.076(7) 0.121(8) -0.021(6) 0.030(6) 0.000(6)
C17 0.093(7) 0.108(7) 0.205(10) -0.030(7) 0.069(7) -0.007(7)
C18 0.120(8) 0.126(8) 0.219(10) -0.039(7) 0.114(7) -0.028(8)
C19 0.139(9) 0.121(8) 0.215(10) -0.037(8) 0.130(8) -0.058(7)
C20 0.150(9) 0.116(8) 0.208(10) -0.024(8) 0.109(9) -0.045(8)
C21 0.144(9) 0.092(8) 0.191(10) -0.030(8) 0.059(9) -0.025(8)
C22 0.149(9) 0.098(9) 0.166(9) -0.029(8) 0.049(8) -0.010(7)
C23 0.115(7) 0.168(9) 0.147(9) -0.027(8) 0.058(8) -0.036(7)
C24 0.099(7) 0.166(9) 0.137(9) -0.021(8) 0.053(8) -0.023(7)
C25 0.085(6) 0.088(7) 0.094(7) -0.013(5) 0.060(5) 0.000(6)
C26 0.071(6) 0.093(7) 0.077(7) -0.010(5) 0.043(5) 0.016(6)
C27 0.070(6) 0.067(7) 0.063(6) -0.002(5) 0.031(5) 0.013(5)
C28 0.069(5) 0.044(5) 0.064(6) 0.004(4) 0.032(5) 0.007(5)
C29 0.082(6) 0.050(6) 0.094(7) 0.015(5) 0.036(6) 0.000(5)
C30 0.093(6) 0.063(7) 0.103(7) 0.006(6) 0.053(6) -0.004(6)
C31 0.063(5) 0.038(5) 0.051(5) 0.014(4) 0.020(4) 0.003(4)
C32 0.058(5) 0.042(5) 0.044(5) 0.011(4) 0.018(4) 0.009(4)
C33 0.075(6) 0.043(5) 0.053(6) 0.005(5) 0.018(5) 0.015(5)
C34 0.074(6) 0.055(6) 0.057(6) 0.004(5) 0.026(5) 0.029(5)
C35 0.055(6) 0.057(6) 0.045(5) 0.005(5) 0.019(4) 0.017(5)
C36 0.050(5) 0.049(5) 0.034(5) 0.001(4) 0.018(4) 0.014(4)
C37 0.045(5) 0.043(4) 0.034(4) 0.004(4) 0.021(4) 0.010(4)
C38 0.049(4) 0.044(5) 0.046(5) 0.009(4) 0.015(4) 0.003(4)
C39 0.040(4) 0.053(5) 0.034(5) 0.000(4) 0.012(4) -0.002(4)
C40 0.042(5) 0.063(5) 0.047(6) -0.004(5) 0.015(5) -0.006(5)
C41 0.046(5) 0.080(6) 0.056(6) -0.004(6) 0.020(5) -0.005(6)
C42 0.039(5) 0.090(7) 0.050(6) -0.004(6) 0.020(5) 0.007(5)
C43 0.045(5) 0.073(6) 0.036(5) -0.005(5) 0.012(4) 0.011(4)
C44 0.038(4) 0.059(5) 0.027(4) -0.003(4) 0.007(4) 0.005(4)
C45 0.043(5) 0.051(5) 0.025(4) 0.001(4) 0.008(4) 0.014(4)
C46 0.042(5) 0.047(5) 0.025(4) 0.002(4) 0.012(4) 0.016(4)
C47 0.054(6) 0.048(6) 0.041(5) 0.007(4) -0.006(4) 0.009(5)
C48 0.058(6) 0.045(5) 0.045(5) 0.007(4) 0.004(4) 0.018(5)
C49 0.054(5) 0.053(5) 0.044(5) 0.006(4) 0.018(4) 0.010(4)
C50 0.049(6) 0.059(6) 0.035(5) 0.005(4) 0.013(4) 0.001(5)
C51 0.041(5) 0.054(6) 0.031(5) 0.004(4) 0.013(4) 0.008(4)
C52 0.097(7) 0.084(6) 0.058(6) 0.023(5) 0.038(5) 0.012(6)
C53 0.113(7) 0.076(6) 0.074(6) 0.023(5) 0.052(6) 0.027(6)
C54 0.155(8) 0.049(6) 0.111(7) 0.018(6) 0.051(7) 0.026(6)
C55 0.163(8) 0.045(7) 0.116(8) 0.013(6) 0.056(8) 0.013(7)
C56 0.154(11) 0.231(13) 0.110(10) 0.039(10) 0.074(9) -0.008(11)
C57 0.131(10) 0.230(12) 0.107(9) 0.028(9) 0.075(7) 0.029(10)
C58 0.134(9) 0.218(11) 0.110(8) 0.031(8) 0.073(7) 0.091(9)
C59 0.132(9) 0.227(10) 0.141(8) 0.046(8) 0.079(7) 0.086(9)
C60 0.169(9) 0.189(9) 0.124(8) 0.001(8) 0.058(7) 0.110(8)
C61 0.188(9) 0.130(7) 0.116(7) 0.025(8) 0.049(7) 0.081(8)
C62 0.124(7) 0.086(6) 0.065(6) 0.032(5) 0.038(5) 0.038(6)
C63 0.095(7) 0.068(6) 0.061(6) 0.017(5) 0.014(5) 0.042(6)
C64 0.065(6) 0.067(6) 0.055(6) 0.013(5) 0.018(5) 0.034(5)
C65 0.054(5) 0.062(5) 0.047(5) 0.019(4) 0.025(4) 0.030(5)
C66 0.073(6) 0.069(6) 0.057(6) 0.025(5) 0.037(4) 0.034(5)
C67 0.098(7) 0.082(6) 0.061(6) 0.030(5) 0.046(5) 0.026(6)
C68 0.069(5) 0.064(5) 0.075(5) 0.013(4) 0.055(4) 0.029(5)
C69 0.061(5) 0.053(5) 0.081(6) 0.001(5) 0.035(4) 0.016(4)
C70 0.073(7) 0.061(6) 0.116(7) -0.011(6) 0.042(5) 0.021(5)
C71 0.084(7) 0.067(6) 0.134(8) -0.010(7) 0.039(6) 0.029(6)
C72 0.081(7) 0.051(6) 0.127(8) -0.009(6) 0.028(6) 0.020(5)
C73 0.070(7) 0.045(5) 0.098(7) 0.000(6) 0.026(5) 0.013(5)
C74 0.061(5) 0.045(5) 0.070(5) 0.005(5) 0.024(4) 0.012(4)
C75 0.093(6) 0.075(6) 0.090(6) 0.044(5) 0.069(5) 0.050(5)
C76 0.078(5) 0.075(6) 0.085(6) 0.048(5) 0.060(5) 0.045(5)
C77 0.055(5) 0.084(6) 0.058(6) 0.029(5) 0.020(5) 0.021(5)
C78 0.059(5) 0.071(6) 0.042(5) 0.023(5) 0.009(4) 0.016(5)
C79 0.088(6) 0.065(5) 0.052(5) 0.009(4) 0.019(5) 0.033(4)
C80 0.098(6) 0.073(6) 0.054(6) 0.018(4) 0.033(5) 0.047(5)
C81 0.085(6) 0.098(6) 0.071(6) 0.043(5) 0.059(5) 0.061(5)
C82 0.079(6) 0.104(7) 0.086(6) 0.045(5) 0.053(5) 0.048(5)
C83 0.074(6) 0.092(7) 0.108(7) 0.046(6) 0.056(6) 0.017(5)
C84 0.081(7) 0.075(6) 0.112(7) 0.045(6) 0.052(5) 0.012(5)
C85 0.100(7) 0.048(5) 0.101(7) 0.022(6) 0.040(5) 0.017(5)
C86 0.109(7) 0.057(6) 0.091(7) 0.019(5) 0.055(5) 0.038(5)
C87 0.295(12) 0.233(9) 0.138(8) 0.003(7) 0.105(8) 0.122(8)
C88 0.276(12) 0.178(6) 0.136(8) 0.003(6) 0.072(8) 0.088(8)
C89 0.206(10) 0.163(6) 0.123(10) 0.025(6) 0.047(8) 0.014(6)
C90 0.199(12) 0.172(7) 0.120(12) 0.035(8) 0.036(9) -0.007(8)
C91 0.138(9) 0.265(10) 0.134(11) 0.034(10) 0.044(9) -0.006(8)
C92 0.124(8) 0.270(10) 0.111(9) 0.025(8) 0.051(6) 0.053(8)
C93 0.157(9) 0.227(9) 0.122(9) 0.003(7) 0.027(7) 0.115(8)
C94 0.189(10) 0.219(8) 0.124(9) 0.014(7) 0.021(7) 0.121(8)
C95 0.246(11) 0.184(7) 0.136(9) 0.069(7) 0.029(8) 0.096(8)
C96 0.253(11) 0.189(6) 0.137(9) 0.086(7) 0.061(7) 0.088(7)
C97 0.268(13) 0.285(10) 0.131(9) 0.089(8) 0.103(9) 0.086(10)
C98 0.255(13) 0.298(10) 0.126(10) 0.083(9) 0.120(9) 0.094(8)
C104 0.35(3) 0.216(17) 0.265(18) 0.062(18) 0.21(2) 0.13(2)
C107 0.36(3) 0.211(17) 0.269(17) 0.058(17) 0.20(2) 0.121(19)
C110 0.188(18) 0.186(19) 0.51(3) -0.027(19) 0.19(2) -0.029(15)
C111 0.38(3) 0.196(18) 0.280(19) 0.060(17) 0.21(2) 0.10(2)
C112 1.27(16) 0.47(6) 1.18(17) 0.52(9) 1.08(16) 0.66(11)
C115 0.180(17) 0.188(18) 0.52(3) -0.027(17) 0.19(2) -0.011(13)
C116 0.182(18) 0.178(19) 0.52(3) -0.013(18) 0.20(2) -0.009(14)
K1 0.0537(16) 0.0480(16) 0.0566(16) 0.0191(13) 0.0375(14) 0.0197(13)
K2 0.157(4) 0.139(3) 0.095(3) 0.028(3) 0.075(3) 0.052(3)
N1 0.026(4) 0.049(5) 0.031(4) 0.002(4) 0.011(3) 0.007(3)
N2 0.031(4) 0.039(4) 0.030(4) 0.001(3) 0.011(3) 0.001(3)
N3 0.063(5) 0.034(5) 0.050(5) 0.012(4) 0.015(4) 0.001(4)
N4 0.065(5) 0.038(5) 0.053(5) 0.014(4) 0.015(4) 0.004(4)
N5 0.038(4) 0.052(5) 0.050(4) 0.008(4) 0.025(4) 0.016(4)
N6 0.033(4) 0.068(5) 0.030(4) 0.008(4) 0.019(3) 0.014(4)
N7 0.051(4) 0.042(5) 0.049(5) 0.003(4) 0.019(4) 0.005(4)
N8 0.044(4) 0.050(5) 0.034(4) -0.003(4) 0.012(4) 0.001(4)
N9 0.039(4) 0.050(5) 0.028(4) 0.000(3) 0.006(3) 0.011(4)
N10 0.041(4) 0.045(5) 0.027(4) 0.002(3) 0.006(3) 0.017(4)
N11 0.056(5) 0.061(5) 0.057(5) 0.010(4) 0.037(4) 0.023(5)
N12 0.057(5) 0.054(4) 0.065(5) 0.006(4) 0.042(4) 0.020(4)
O1 0.027(4) 0.037(4) 0.034(4) 0.002(3) 0.007(3) 0.002(3)
O2 0.036(4) 0.054(4) 0.042(4) 0.013(3) 0.026(3) 0.021(3)
O3 0.064(4) 0.056(5) 0.079(5) -0.003(4) 0.044(4) 0.004(4)
O4 0.069(5) 0.079(6) 0.160(8) -0.016(6) 0.058(5) -0.003(5)
O5 0.147(8) 0.116(7) 0.231(10) -0.033(7) 0.114(7) -0.039(7)
O6 0.137(8) 0.100(7) 0.206(9) -0.032(7) 0.084(8) -0.038(7)
O7 0.131(8) 0.114(8) 0.146(8) -0.041(7) 0.060(7) 0.001(6)
O8 0.101(6) 0.135(7) 0.122(7) -0.018(6) 0.064(6) -0.019(6)
O9 0.066(5) 0.055(5) 0.056(5) 0.023(4) 0.025(4) 0.015(4)
O10 0.049(5) 0.048(5) 0.064(5) -0.007(4) 0.012(4) 0.005(4)
O11 0.042(4) 0.065(5) 0.029(4) 0.010(3) 0.003(3) 0.013(4)
O12 0.083(5) 0.066(5) 0.046(4) 0.015(4) 0.026(4) 0.004(4)
O13 0.115(6) 0.056(5) 0.088(6) 0.009(4) 0.053(5) 0.023(5)
O14 0.186(9) 0.077(7) 0.138(9) 0.003(7) 0.071(8) 0.022(7)
O15 0.132(9) 0.225(11) 0.110(8) 0.017(8) 0.046(7) 0.072(9)
O16 0.152(8) 0.228(9) 0.124(7) 0.033(7) 0.081(6) 0.091(8)
O17 0.176(8) 0.095(6) 0.087(6) 0.038(5) 0.055(5) 0.046(6)
O18 0.108(5) 0.079(5) 0.098(4) 0.020(4) 0.082(4) 0.040(4)
O19 0.092(5) 0.055(4) 0.086(5) 0.032(3) 0.062(4) 0.036(4)
O20 0.059(4) 0.067(5) 0.069(4) 0.039(3) 0.042(3) 0.030(3)
O21 0.074(4) 0.067(4) 0.038(3) 0.018(3) 0.016(3) 0.029(3)
O22 0.083(4) 0.081(5) 0.058(4) 0.032(4) 0.050(4) 0.051(4)
O23 0.073(5) 0.090(5) 0.087(5) 0.049(4) 0.053(4) 0.035(4)
O24 0.082(5) 0.060(4) 0.099(5) 0.028(4) 0.052(4) 0.013(4)
O25 0.026(3) 0.057(5) 0.036(4) -0.001(3) 0.009(3) 0.006(3)
O26 0.032(4) 0.044(4) 0.037(4) 0.002(3) 0.013(3) 0.006(3)
O27 0.032(4) 0.064(5) 0.022(3) -0.001(3) 0.011(3) 0.003(4)
O28 0.027(4) 0.038(4) 0.031(4) -0.003(3) 0.005(3) -0.007(3)
O30 0.317(13) 0.283(10) 0.133(8) 0.033(7) 0.128(8) 0.114(9)
O31 0.254(11) 0.144(5) 0.133(8) 0.004(5) 0.047(8) 0.042(6)
O32 0.139(7) 0.240(8) 0.126(8) 0.038(7) 0.055(6) 0.028(8)
O33 0.136(7) 0.250(8) 0.120(8) 0.012(7) 0.033(5) 0.096(7)
O34 0.211(10) 0.186(6) 0.129(8) 0.042(5) 0.028(6) 0.114(6)
O35 0.269(11) 0.238(9) 0.138(9) 0.100(7) 0.085(8) 0.074(8)
O36 0.37(3) 0.195(16) 0.275(17) 0.064(15) 0.21(2) 0.110(19)
O37 0.162(7) 0.164(6) 0.099(6) 0.023(5) 0.056(5) 0.048(6)
O40 0.175(16) 0.205(18) 0.52(3) -0.031(18) 0.20(2) -0.011(13)
P1 0.0266(15) 0.0450(19) 0.0264(14) 0.0013(13) 0.0100(12) 0.0025(14)

loop_
_atom_type_symbol
_atom_type_description
_atom_type_scat_dispersion_real
_atom_type_scat_dispersion_imag
_atom_type_scat_source
C C 0.0033 0.0016 'International Tables Vol C Tables 4.2.6.8 and 6.1.1.4'
H H 0.0000 0.0000 'International Tables Vol C Tables 4.2.6.8 and 6.1.1.4'
N N 0.0061 0.0033 'International Tables Vol C Tables 4.2.6.8 and 6.1.1.4'
O O 0.0106 0.0060 'International Tables Vol C Tables 4.2.6.8 and 6.1.1.4'
P P 0.1023 0.0942 'International Tables Vol C Tables 4.2.6.8 and 6.1.1.4'
K K 0.2009 0.2494 'International Tables Vol C Tables 4.2.6.8 and 6.1.1.4'

loop_
_geom_angle_atom_site_label_1
_geom_angle_atom_site_label_2
_geom_angle_atom_site_label_3
_geom_angle
_geom_angle_site_symmetry_1
_geom_angle_site_symmetry_3
O1 C1 N1 124.8(10) . .
O1 C1 N2 123.1(10) . .
N1 C1 N2 112.0(9) . .
C3 C2 C7 119.8(11) . .
C3 C2 N1 122.6(10) . .
C7 C2 N1 117.5(10) . .
C2 C3 C4 119.6(11) . .
C2 C3 H3 120.2 . .
C4 C3 H3 120.2 . .
C5 C4 C3 119.9(11) . .
C5 C4 H4 120.0 . .
C3 C4 H4 120.0 . .
C6 C5 C4 119.4(12) . .
C6 C5 H5 120.3 . .
C4 C5 H5 120.3 . .
C7 C6 C5 120.7(12) . .
C7 C6 H6 119.7 . .
C5 C6 H6 119.7 . .
C6 C7 C2 120.5(11) . .
C6 C7 N6 119.9(10) . .
C2 C7 N6 119.5(11) . .
O2 C8 N5 126.0(10) . .
O2 C8 N6 124.1(10) . .
N5 C8 N6 109.8(10) . .
O2 C8 K1 45.7(5) . .
N5 C8 K1 100.0(6) . .
N6 C8 K1 131.9(7) . .
C14 C9 C10 120.4(11) . .
C14 C9 N5 115.2(10) . .
C10 C9 N5 124.4(11) . .
C9 C10 C11 121.6(11) . .
C9 C10 H10 119.2 . .
C11 C10 H10 119.2 . .
C10 C11 C12 118.5(11) . .
C10 C11 H11 120.8 . .
C12 C11 H11 120.8 . .
C13 C12 O3 125.8(11) . .
C13 C12 C11 120.0(12) . .
O3 C12 C11 114.3(11) . .
C12 C13 C14 120.2(12) . .
C12 C13 H13 119.9 . .
C14 C13 H13 119.9 . .
C9 C14 C13 119.2(12) . .
C9 C14 H14 120.4 . .
C13 C14 H14 120.4 . .
O3 C15 C16 107.0(13) . .
O3 C15 H15A 110.3 . .
C16 C15 H15A 110.3 . .
O3 C15 H15B 110.3 . .
C16 C15 H15B 110.3 . .
H15A C15 H15B 108.6 . .
O4 C16 C15 110.0(14) . .
O4 C16 H16A 109.7 . .
C15 C16 H16A 109.7 . .
O4 C16 H16B 109.7 . .
C15 C16 H16B 109.7 . .
H16A C16 H16B 108.2 . .
O4 C17 C18 110.3(18) . .
O4 C17 H17A 109.6 . .
C18 C17 H17A 109.6 . .
O4 C17 H17B 109.6 . .
C18 C17 H17B 109.6 . .
H17A C17 H17B 108.1 . .
O5 C18 C17 89.8(16) . .
O5 C18 H18A 113.7 . .
C17 C18 H18A 113.7 . .
O5 C18 H18B 113.7 . .
C17 C18 H18B 113.7 . .
H18A C18 H18B 110.9 . .
O5 C19 C20 107.2(18) . .
O5 C19 H19A 110.3 . .
C20 C19 H19A 110.3 . .
O5 C19 H19B 110.3 . .
C20 C19 H19B 110.3 . .
H19A C19 H19B 108.5 . .
O6 C20 C19 121(2) . .
O6 C20 H20A 107.1 . .
C19 C20 H20A 107.1 . .
O6 C20 H20B 107.1 . .
C19 C20 H20B 107.1 . .
H20A C20 H20B 106.8 . .
C22 C21 O6 109(2) . .
C22 C21 H21A 109.8 . .
O6 C21 H21A 109.8 . .
C22 C21 H21B 109.8 . .
O6 C21 H21B 109.8 . .
H21A C21 H21B 108.3 . .
C21 C22 O7 118(2) . .
C21 C22 H22A 107.7 . .
O7 C22 H22A 107.7 . .
C21 C22 H22B 107.7 . .
O7 C22 H22B 107.7 . .
H22A C22 H22B 107.1 . .
O7 C23 C24 126(2) . .
O7 C23 H23A 105.8 . .
C24 C23 H23A 105.8 . .
O7 C23 H23B 105.8 . .
C24 C23 H23B 105.8 . .
H23A C23 H23B 106.2 . .
O8 C24 C23 111(2) . .
O8 C24 H24A 109.4 . .
C23 C24 H24A 109.4 . .
O8 C24 H24B 109.4 . .
C23 C24 H24B 109.4 . .
H24A C24 H24B 108.0 . .
C26 C25 O8 130.3(19) . .
C26 C25 C30 119.8(16) . .
O8 C25 C30 109.9(17) . .
C27 C26 C25 120.9(17) . .
C27 C26 H26 119.5 . .
C25 C26 H26 119.5 . .
C26 C27 C28 123.3(15) . .
C26 C27 H27 118.4 . .
C28 C27 H27 118.4 . .
C29 C28 C27 117.7(13) . .
C29 C28 N4 123.5(13) . .
C27 C28 N4 118.7(12) . .
C28 C29 C30 119.9(15) . .
C28 C29 H29 120.0 . .
C30 C29 H29 120.0 . .
C25 C30 C29 118.2(15) . .
C25 C30 H30 120.9 . .
C29 C30 H30 120.9 . .
O9 C31 N4 125.4(11) . .
O9 C31 N3 122.3(11) . .
N4 C31 N3 112.2(10) . .
C33 C32 C37 122.0(12) . .
C33 C32 N3 119.1(11) . .
C37 C32 N3 118.9(12) . .
C32 C33 C34 119.8(12) . .
C32 C33 H33 120.1 . .
C34 C33 H33 120.1 . .
C35 C34 C33 118.3(13) . .
C35 C34 H34 120.8 . .
C33 C34 H34 120.8 . .
C34 C35 C36 122.5(12) . .
C34 C35 H35 118.8 . .
C36 C35 H35 118.8 . .
C35 C36 C37 120.0(11) . .
C35 C36 H36 120.0 . .
C37 C36 H36 120.0 . .
C32 C37 C36 117.4(12) . .
C32 C37 N2 118.6(10) . .
C36 C37 N2 124.0(10) . .
O10 C38 N8 123.8(12) . .
O10 C38 N7 121.9(13) . .
N8 C38 N7 114.3(11) . .
C40 C39 C44 120.5(12) . .
C40 C39 N8 119.7(12) . .
C44 C39 N8 119.8(10) . .
C39 C40 C41 119.4(14) . .
C39 C40 H40 120.3 . .
C41 C40 H40 120.3 . .
C42 C41 C40 118.9(13) . .
C42 C41 H41 120.5 . .
C40 C41 H41 120.5 . .
C43 C42 C41 121.0(13) . .
C43 C42 H42 119.5 . .
C41 C42 H42 119.5 . .
C44 C43 C42 121.0(14) . .
C44 C43 H43 119.5 . .
C42 C43 H43 119.5 . .
C43 C44 C39 119.2(12) . .
C43 C44 N9 122.1(12) . .
C39 C44 N9 118.7(11) . .
O11 C45 N9 124.5(11) . .
O11 C45 N10 124.3(11) . .
N9 C45 N10 111.1(9) . .
C47 C46 N10 126.0(10) . .
C47 C46 C51 116.1(10) . .
N10 C46 C51 117.9(10) . .
C46 C47 C48 123.0(11) . .
C46 C47 H47 118.5 . .
C48 C47 H47 118.5 . .
C49 C48 C47 118.0(11) . .
C49 C48 H48 121.0 . .
C47 C48 H48 121.0 . .
C48 C49 O12 123.7(11) . .
C48 C49 C50 119.2(12) . .
O12 C49 C50 117.0(10) . .
C51 C50 C49 122.1(11) . .
C51 C50 H50 119.0 . .
C49 C50 H50 119.0 . .
C50 C51 C46 121.5(11) . .
C50 C51 H51 119.2 . .
C46 C51 H51 119.2 . .
O12 C52 C53 112.3(11) . .
O12 C52 H52A 109.1 . .
C53 C52 H52A 109.1 . .
O12 C52 H52B 109.1 . .
C53 C52 H52B 109.1 . .
H52A C52 H52B 107.9 . .
O13 C53 C52 109.9(14) . .
O13 C53 H53A 109.7 . .
C52 C53 H53A 109.7 . .
O13 C53 H53B 109.7 . .
C52 C53 H53B 109.7 . .
H53A C53 H53B 108.2 . .
O13 C54 C55 107.9(13) . .
O13 C54 H54A 110.1 . .
C55 C54 H54A 110.1 . .
O13 C54 H54B 110.1 . .
C55 C54 H54B 110.1 . .
H54A C54 H54B 108.4 . .
O14 C55 C54 109.2(15) . .
O14 C55 H55A 109.8 . .
C54 C55 H55A 109.8 . .
O14 C55 H55B 109.8 . .
C54 C55 H55B 109.8 . .
H55A C55 H55B 108.3 . .
C57 C56 O14 91.8(15) . .
C57 C56 H56A 113.3 . .
O14 C56 H56A 113.3 . .
C57 C56 H56B 113.3 . .
O14 C56 H56B 113.3 . .
H56A C56 H56B 110.7 . .
O15 C57 C56 112(2) . .
O15 C57 H57A 109.2 . .
C56 C57 H57A 109.2 . .
O15 C57 H57B 109.2 . .
C56 C57 H57B 109.2 . .
H57A C57 H57B 107.9 . .
O15 C58 C59 96.1(18) . .
O15 C58 H58A 112.5 . .
C59 C58 H58A 112.5 . .
O15 C58 H58B 112.5 . .
C59 C58 H58B 112.5 . .
H58A C58 H58B 110.1 . .
O16 C59 C58 120(2) . .
O16 C59 H59A 107.4 . .
C58 C59 H59A 107.4 . .
O16 C59 H59B 107.4 . .
C58 C59 H59B 107.4 . .
H59A C59 H59B 106.9 . .
C61 C60 O16 119.0(19) . .
C61 C60 H60A 107.6 . .
O16 C60 H60A 107.6 . .
C61 C60 H60B 107.6 . .
O16 C60 H60B 107.6 . .
H60A C60 H60B 107.0 . .
C60 C61 O17 114.8(19) . .
C60 C61 H61A 108.6 . .
O17 C61 H61A 108.6 . .
C60 C61 H61B 108.6 . .
O17 C61 H61B 108.6 . .
H61A C61 H61B 107.5 . .
C67 C62 C63 122.3(16) . .
C67 C62 O17 112.1(17) . .
C63 C62 O17 125.4(17) . .
C62 C63 C64 116.7(15) . .
C62 C63 H63 121.7 . .
C64 C63 H63 121.7 . .
C65 C64 C63 123.7(14) . .
C65 C64 H64 118.1 . .
C63 C64 H64 118.1 . .
C64 C65 C66 116.9(12) . .
C64 C65 N11 119.1(12) . .
C66 C65 N11 123.9(12) . .
C65 C66 C67 119.9(14) . .
C65 C66 H66 120.0 . .
C67 C66 H66 120.0 . .
C62 C67 C66 120.4(15) . .
C62 C67 H67 119.8 . .
C66 C67 H67 119.8 . .
O18 C68 N11 124.2(12) . .
O18 C68 N12 120.3(13) . .
N11 C68 N12 115.5(11) . .
C70 C69 C74 121.5(13) . .
C70 C69 N12 120.1(12) . .
C74 C69 N12 118.4(12) . .
C71 C70 C69 120.7(15) . .
C71 C70 H70 119.7 . .
C69 C70 H70 119.7 . .
C70 C71 C72 118.4(17) . .
C70 C71 H71 120.8 . .
C72 C71 H71 120.8 . .
C71 C72 C73 123.5(15) . .
C71 C72 H72 118.2 . .
C73 C72 H72 118.2 . .
C74 C73 C72 118.2(14) . .
C74 C73 H73 120.9 . .
C72 C73 H73 120.9 . .
N7 C74 C73 122.0(13) . .
N7 C74 C69 120.2(12) . .
C73 C74 C69 117.7(14) . .
O19 C75 C76 108.2(11) . .
O19 C75 H75A 110.1 . .
C76 C75 H75A 110.1 . .
O19 C75 H75B 110.1 . .
C76 C75 H75B 110.1 . .
H75A C75 H75B 108.4 . .
O20 C76 C75 107.9(11) . .
O20 C76 H76A 110.1 . .
C75 C76 H76A 110.1 . .
O20 C76 H76B 110.1 . .
C75 C76 H76B 110.1 . .
H76A C76 H76B 108.4 . .
C78 C77 O20 110.6(11) . .
C78 C77 H77A 109.5 . .
O20 C77 H77A 109.5 . .
C78 C77 H77B 109.5 . .
O20 C77 H77B 109.5 . .
H77A C77 H77B 108.1 . .
C77 C78 O21 106.3(10) . .
C77 C78 H78A 110.5 . .
O21 C78 H78A 110.5 . .
C77 C78 H78B 110.5 . .
O21 C78 H78B 110.5 . .
H78A C78 H78B 108.7 . .
O21 C79 C80 110.5(11) . .
O21 C79 K1 53.5(6) . .
C80 C79 K1 82.8(8) . .
O21 C79 H79A 109.5 . .
C80 C79 H79A 109.5 . .
K1 C79 H79A 77.8 . .
O21 C79 H79B 109.5 . .
C80 C79 H79B 109.5 . .
K1 C79 H79B 162.6 . .
H79A C79 H79B 108.1 . .
O22 C80 C79 110.1(11) . .
O22 C80 H80A 109.6 . .
C79 C80 H80A 109.6 . .
O22 C80 H80B 109.6 . .
C79 C80 H80B 109.6 . .
H80A C80 H80B 108.2 . .
C82 C81 O22 110.4(11) . .
C82 C81 H81A 109.6 . .
O22 C81 H81A 109.6 . .
C82 C81 H81B 109.6 . .
O22 C81 H81B 109.6 . .
H81A C81 H81B 108.1 . .
O23 C82 C81 108.7(12) . .
O23 C82 H82A 109.9 . .
C81 C82 H82A 109.9 . .
O23 C82 H82B 109.9 . .
C81 C82 H82B 109.9 . .
H82A C82 H82B 108.3 . .
O23 C83 C84 109.5(13) . .
O23 C83 H83A 109.8 . .
C84 C83 H83A 109.8 . .
O23 C83 H83B 109.8 . .
C84 C83 H83B 109.8 . .
H83A C83 H83B 108.2 . .
O24 C84 C83 109.3(11) . .
O24 C84 H84A 109.8 . .
C83 C84 H84A 109.8 . .
O24 C84 H84B 109.8 . .
C83 C84 H84B 109.8 . .
H84A C84 H84B 108.3 . .
O24 C85 C86 111.2(11) . .
O24 C85 H85A 109.4 . .
C86 C85 H85A 109.4 . .
O24 C85 H85B 109.4 . .
C86 C85 H85B 109.4 . .
H85A C85 H85B 108.0 . .
C85 C86 O19 107.7(12) . .
C85 C86 H86A 110.2 . .
O19 C86 H86A 110.2 . .
C85 C86 H86B 110.2 . .
O19 C86 H86B 110.2 . .
H86A C86 H86B 108.5 . .
C88 C87 O30 124(3) . .
C88 C87 K2 72.8(15) . .
O30 C87 K2 78.5(11) . .
C87 C88 O31 146(3) . .
C87 C88 K2 81.4(16) . .
O31 C88 K2 83.7(12) . .
C90 C89 O31 89(3) . .
C90 C89 K2 124(2) . .
O31 C89 K2 90.4(13) . .
C89 C90 O31 57(2) . .
C89 C90 O32 75(3) . .
O31 C90 O32 116.0(15) . .
C89 C90 C91 84(3) . .
O31 C90 C91 140.1(17) . .
O32 C90 C91 35.6(10) . .
O32 C91 C92 56.7(17) . .
O32 C91 C90 68(2) . .
C92 C91 C90 123.2(17) . .
O33 C92 C91 116.5(18) . .
O33 C93 C94 94(2) . .
O34 C94 C93 109(3) . .
C96 C95 O34 86(2) . .
O35 C96 C95 135(3) . .
O35 C96 K2 100.1(19) . .
C95 C96 K2 115(2) . .
C98 C97 O35 84(2) . .
C97 C98 O30 76(2) . .
C97 C98 K2 91.6(18) . .
O30 C98 K2 77.6(10) . .
C107 C104 H10B 109.5 . .
C107 C104 H10C 109.5 . .
H10B C104 H10C 109.5 . .
C107 C104 H10D 109.5 . .
H10B C104 H10D 109.5 . .
H10C C104 H10D 109.5 . .
O36 C107 C104 88(3) . .
O36 C107 H10E 114.0 . .
C104 C107 H10E 114.0 . .
O36 C107 H10F 114.0 . .
C104 C107 H10F 114.0 . .
H10E C107 H10F 111.2 . .
O36 C111 C112 95(3) . .
O36 C111 H11B 112.8 . .
C112 C111 H11B 112.8 . .
O36 C111 H11C 112.8 . .
C112 C111 H11C 112.8 . .
H11B C111 H11C 110.3 . .
C111 C112 H11D 109.5 . .
C111 C112 H11E 109.5 . .
H11D C112 H11E 109.5 . .
C111 C112 H11F 109.5 . .
H11D C112 H11F 109.5 . .
H11E C112 H11F 109.5 . .
C116 C115 O40 112(5) . .
C116 C115 C110 141(5) . .
O40 C115 C110 106(3) . .
O22 K1 O2 90.8(2) . .
O22 K1 O20 119.2(3) . .
O2 K1 O20 83.5(2) . .
O22 K1 O24 118.1(3) . .
O2 K1 O24 119.9(3) . .
O20 K1 O24 116.7(3) . .
O22 K1 O23 59.0(3) . .
O2 K1 O23 120.7(2) . .
O20 K1 O23 154.9(2) . .
O24 K1 O23 59.1(3) . .
O22 K1 O19 160.0(2) . .
O2 K1 O19 108.0(2) . .
O20 K1 O19 58.3(3) . .
O24 K1 O19 58.5(3) . .
O23 K1 O19 113.7(3) . .
O22 K1 O21 60.4(3) . .
O2 K1 O21 85.0(2) . .
O20 K1 O21 58.8(3) . .
O24 K1 O21 154.8(3) . .
O23 K1 O21 113.1(3) . .
O19 K1 O21 113.2(3) . .
O22 K1 C8 109.3(3) . .
O2 K1 C8 18.5(2) . .
O20 K1 C8 76.1(2) . .
O24 K1 C8 107.8(3) . .
O23 K1 C8 129.0(3) . .
O19 K1 C8 89.8(3) . .
O21 K1 C8 95.4(3) . .
O22 K1 C79 42.7(3) . .
O2 K1 C79 73.9(3) . .
O20 K1 C79 78.3(3) . .
O24 K1 C79 159.3(3) . .
O23 K1 C79 101.1(3) . .
O19 K1 C79 135.4(3) . .
O21 K1 C79 22.9(3) . .
C8 K1 C79 89.2(3) . .
O37 K2 O33 84.0(7) . .
O37 K2 O32 85.6(7) . .
O33 K2 O32 48.4(6) . .
O37 K2 O34 93.7(7) . .
O33 K2 O34 51.3(6) . .
O32 K2 O34 99.3(6) . .
O37 K2 C96 84.7(8) . .
O33 K2 C96 87.8(9) . .
O32 K2 C96 135.9(9) . .
O34 K2 C96 38.9(8) . .
O37 K2 O18 158.7(7) . .
O33 K2 O18 92.1(4) . .
O32 K2 O18 76.4(4) . .
O34 K2 O18 100.2(4) . .
C96 K2 O18 116.1(6) . .
O37 K2 C89 69.3(8) . .
O33 K2 C89 84.0(8) . .
O32 K2 C89 39.7(7) . .
O34 K2 C89 134.2(8) . .
C96 K2 C89 153.4(8) . .
O18 K2 C89 89.5(6) . .
O37 K2 C88 70.9(8) . .
O33 K2 C88 130.4(7) . .
O32 K2 C88 86.6(7) . .
O34 K2 C88 163.1(7) . .
C96 K2 C88 129.5(9) . .
O18 K2 C88 96.5(6) . .
C89 K2 C88 47.5(9) . .
O37 K2 C98 81.4(8) . .
O33 K2 C98 142.6(8) . .
O32 K2 C98 160.9(8) . .
O34 K2 C98 95.5(8) . .
C96 K2 C98 56.7(9) . .
O18 K2 C98 112.9(6) . .
C89 K2 C98 121.7(9) . .
C88 K2 C98 76.0(8) . .
O37 K2 C87 75.8(8) . .
O33 K2 C87 153.7(7) . .
O32 K2 C87 112.4(7) . .
O34 K2 C87 145.4(7) . .
C96 K2 C87 106.6(9) . .
O18 K2 C87 100.6(5) . .
C89 K2 C87 73.3(8) . .
C88 K2 C87 25.8(4) . .
C98 K2 C87 50.8(8) . .
O37 K2 O30 61.7(7) . .
O33 K2 O30 144.6(5) . .
O32 K2 O30 129.8(6) . .
O34 K2 O30 118.4(6) . .
C96 K2 O30 80.9(8) . .
O18 K2 O30 123.0(5) . .
C89 K2 O30 91.2(7) . .
C88 K2 O30 48.7(6) . .
C98 K2 O30 31.0(6) . .
C87 K2 O30 28.0(3) . .
O37 K2 O31 82.8(7) . .
O33 K2 O31 111.1(6) . .
O32 K2 O31 63.3(6) . .
O34 K2 O31 162.4(6) . .
C96 K2 O31 156.0(8) . .
O18 K2 O31 79.1(4) . .
C89 K2 O31 28.9(7) . .
C88 K2 O31 26.5(5) . .
C98 K2 O31 101.0(8) . .
C87 K2 O31 50.3(6) . .
O30 K2 O31 75.1(5) . .
C1 N1 C2 130.9(9) . .
C1 N1 H1 114.6 . .
C2 N1 H1 114.6 . .
C1 N2 C37 129.0(9) . .
C1 N2 H2 115.5 . .
C37 N2 H2 115.5 . .
C31 N3 C32 121.8(10) . .
C31 N3 H3A 119.1 . .
C32 N3 H3A 119.1 . .
C31 N4 C28 124.7(10) . .
C31 N4 H4A 117.6 . .
C28 N4 H4A 117.6 . .
C8 N5 C9 126.0(10) . .
C8 N5 H5A 117.0 . .
C9 N5 H5A 117.0 . .
C8 N6 C7 121.7(9) . .
C8 N6 H6A 119.1 . .
C7 N6 H6A 119.1 . .
C74 N7 C38 125.7(11) . .
C74 N7 H7 117.2 . .
C38 N7 H7 117.2 . .
C38 N8 C39 125.6(10) . .
C38 N8 H8 117.2 . .
C39 N8 H8 117.2 . .
C45 N9 C44 126.4(9) . .
C45 N9 H9 116.8 . .
C44 N9 H9 116.8 . .
C45 N10 C46 127.3(9) . .
C45 N10 H10A 116.4 . .
C46 N10 H10A 116.4 . .
C68 N11 C65 126.6(11) . .
C68 N11 H11A 116.7 . .
C65 N11 H11A 116.7 . .
C68 N12 C69 126.7(11) . .
C68 N12 H12 116.6 . .
C69 N12 H12 116.6 . .
C8 O2 K1 115.8(7) . .
C12 O3 C15 115.1(10) . .
C16 O4 C17 119.3(15) . .
C19 O5 C18 101.8(17) . .
C20 O6 C21 121.2(19) . .
C23 O7 C22 120.7(18) . .
C25 O8 C24 112.8(17) . .
C49 O12 C52 119.0(10) . .
C53 O13 C54 112.0(13) . .
C55 O14 C56 107.6(15) . .
C58 O15 C57 111(2) . .
C59 O16 C60 115.6(18) . .
C62 O17 C61 119.7(17) . .
C68 O18 K2 125.7(9) . .
C75 O19 C86 112.3(10) . .
C75 O19 K1 111.1(7) . .
C86 O19 K1 109.8(8) . .
C76 O20 C77 113.0(10) . .
C76 O20 K1 119.7(7) . .
C77 O20 K1 117.9(7) . .
C79 O21 C78 109.7(10) . .
C79 O21 K1 103.6(7) . .
C78 O21 K1 109.1(7) . .
C80 O22 C81 114.7(10) . .
C80 O22 K1 120.1(7) . .
C81 O22 K1 121.4(8) . .
C82 O23 C83 113.4(11) . .
C82 O23 K1 109.8(7) . .
C83 O23 K1 113.5(8) . .
C84 O24 C85 114.1(11) . .
C84 O24 K1 117.5(9) . .
C85 O24 K1 118.9(8) . .
P1 O28 H28 109.5 . .
C87 O30 C98 111.8(19) . .
C87 O30 K2 73.5(11) . .
C98 O30 K2 71.3(9) . .
C88 O31 C89 104(2) . .
C88 O31 C90 138(2) . .
C89 O31 C90 34.3(11) . .
C88 O31 K2 69.9(12) . .
C89 O31 K2 60.7(11) . .
C90 O31 K2 82.4(11) . .
C91 O32 C90 76(2) . .
C91 O32 K2 140.2(16) . .
C90 O32 K2 98.2(11) . .
C93 O33 C92 100(2) . .
C93 O33 K2 119.5(17) . .
C92 O33 K2 109.2(14) . .
C94 O34 C95 111(3) . .
C94 O34 K2 123(2) . .
C95 O34 K2 115.2(16) . .
C96 O35 C97 139(2) . .
C96 O35 K2 58.3(15) . .
C97 O35 K2 83.7(11) . .
C111 O36 C107 89(3) . .
O27 P1 O25 113.0(4) . .
O27 P1 O26 110.7(4) . .
O25 P1 O26 112.8(4) . .
O27 P1 O28 108.7(4) . .
O25 P1 O28 104.8(4) . .
O26 P1 O28 106.3(4) . .

loop_
_geom_bond_atom_site_label_1
_geom_bond_atom_site_label_2
_geom_bond_distance
_geom_bond_site_symmetry_2
C1 O1 1.232(11) .
C1 N1 1.346(13) .
C1 N2 1.366(13) .
C2 C3 1.366(14) .
C2 C7 1.397(14) .
C2 N1 1.435(13) .
C3 C4 1.398(15) .
C3 H3 0.9300 .
C4 C5 1.395(15) .
C4 H4 0.9300 .
C5 C6 1.375(15) .
C5 H5 0.9300 .
C6 C7 1.357(15) .
C6 H6 0.9300 .
C7 N6 1.450(13) .
C8 O2 1.210(12) .
C8 N5 1.380(13) .
C8 N6 1.382(12) .
C8 K1 3.433(11) .
C9 C14 1.371(15) .
C9 C10 1.372(14) .
C9 N5 1.427(13) .
C10 C11 1.377(14) .
C10 H10 0.9300 .
C11 C12 1.396(15) .
C11 H11 0.9300 .
C12 C13 1.385(16) .
C12 O3 1.391(13) .
C13 C14 1.398(15) .
C13 H13 0.9300 .
C14 H14 0.9300 .
C15 O3 1.439(14) .
C15 C16 1.473(19) .
C15 H15A 0.9700 .
C15 H15B 0.9700 .
C16 O4 1.416(18) .
C16 H16A 0.9700 .
C16 H16B 0.9700 .
C17 O4 1.470(19) .
C17 C18 1.59(3) .
C17 H17A 0.9700 .
C17 H17B 0.9700 .
C18 O5 1.42(2) .
C18 H18A 0.9700 .
C18 H18B 0.9700 .
C19 O5 1.38(2) .
C19 C20 1.47(3) .
C19 H19A 0.9700 .
C19 H19B 0.9700 .
C20 O6 1.18(2) .
C20 H20A 0.9700 .
C20 H20B 0.9700 .
C21 C22 1.24(3) .
C21 O6 1.49(3) .
C21 H21A 0.9700 .
C21 H21B 0.9700 .
C22 O7 1.46(2) .
C22 H22A 0.9700 .
C22 H22B 0.9700 .
C23 O7 1.197(19) .
C23 C24 1.46(2) .
C23 H23A 0.9700 .
C23 H23B 0.9700 .
C24 O8 1.40(2) .
C24 H24A 0.9700 .
C24 H24B 0.9700 .
C25 C26 1.34(2) .
C25 O8 1.368(17) .
C25 C30 1.41(2) .
C26 C27 1.343(17) .
C26 H26 0.9300 .
C27 C28 1.384(18) .
C27 H27 0.9300 .
C28 C29 1.372(17) .
C28 N4 1.427(14) .
C29 C30 1.441(18) .
C29 H29 0.9300 .
C30 H30 0.9300 .
C31 O9 1.224(12) .
C31 N4 1.373(14) .
C31 N3 1.376(13) .
C32 C33 1.377(17) .
C32 C37 1.387(15) .
C32 N3 1.452(14) .
C33 C34 1.384(16) .
C33 H33 0.9300 .
C34 C35 1.363(15) .
C34 H34 0.9300 .
C35 C36 1.374(16) .
C35 H35 0.9300 .
C36 C37 1.390(14) .
C36 H36 0.9300 .
C37 N2 1.416(14) .
C38 O10 1.216(13) .
C38 N8 1.352(15) .
C38 N7 1.385(14) .
C39 C40 1.385(14) .
C39 C44 1.398(16) .
C39 N8 1.402(14) .
C40 C41 1.399(17) .
C40 H40 0.9300 .
C41 C42 1.379(18) .
C41 H41 0.9300 .
C42 C43 1.375(15) .
C42 H42 0.9300 .
C43 C44 1.355(15) .
C43 H43 0.9300 .
C44 N9 1.419(13) .
C45 O11 1.219(12) .
C45 N9 1.354(13) .
C45 N10 1.379(13) .
C46 C47 1.363(14) .
C46 N10 1.394(13) .
C46 C51 1.398(14) .
C47 C48 1.423(15) .
C47 H47 0.9300 .
C48 C49 1.345(15) .
C48 H48 0.9300 .
C49 O12 1.364(13) .
C49 C50 1.390(15) .
C50 C51 1.329(14) .
C50 H50 0.9300 .
C51 H51 0.9300 .
C52 O12 1.415(14) .
C52 C53 1.485(17) .
C52 H52A 0.9700 .
C52 H52B 0.9700 .
C53 O13 1.381(16) .
C53 H53A 0.9700 .
C53 H53B 0.9700 .
C54 O13 1.475(15) .
C54 C55 1.69(2) .
C54 H54A 0.9700 .
C54 H54B 0.9700 .
C55 O14 1.355(17) .
C55 H55A 0.9700 .
C55 H55B 0.9700 .
C56 C57 1.50(3) .
C56 O14 1.75(2) .
C56 H56A 0.9700 .
C56 H56B 0.9700 .
C57 O15 1.35(2) .
C57 H57A 0.9700 .
C57 H57B 0.9700 .
C58 O15 1.26(2) .
C58 C59 1.58(3) .
C58 H58A 0.9700 .
C58 H58B 0.9700 .
C59 O16 1.37(2) .
C59 H59A 0.9700 .
C59 H59B 0.9700 .
C60 C61 1.38(2) .
C60 O16 1.51(2) .
C60 H60A 0.9700 .
C60 H60B 0.9700 .
C61 O17 1.42(2) .
C61 H61A 0.9700 .
C61 H61B 0.9700 .
C62 C67 1.33(2) .
C62 C63 1.35(2) .
C62 O17 1.373(17) .
C63 C64 1.412(17) .
C63 H63 0.9300 .
C64 C65 1.352(16) .
C64 H64 0.9300 .
C65 C66 1.388(15) .
C65 N11 1.396(14) .
C66 C67 1.401(16) .
C66 H66 0.9300 .
C67 H67 0.9300 .
C68 O18 1.261(13) .
C68 N11 1.300(14) .
C68 N12 1.369(14) .
C69 C70 1.399(18) .
C69 C74 1.413(17) .
C69 N12 1.431(15) .
C70 C71 1.348(18) .
C70 H70 0.9300 .
C71 C72 1.37(2) .
C71 H71 0.9300 .
C72 C73 1.407(19) .
C72 H72 0.9300 .
C73 C74 1.390(16) .
C73 H73 0.9300 .
C74 N7 1.374(15) .
C75 O19 1.419(14) .
C75 C76 1.480(17) .
C75 H75A 0.9700 .
C75 H75B 0.9700 .
C76 O20 1.407(14) .
C76 H76A 0.9700 .
C76 H76B 0.9700 .
C77 C78 1.435(17) .
C77 O20 1.447(14) .
C77 H77A 0.9700 .
C77 H77B 0.9700 .
C78 O21 1.465(14) .
C78 H78A 0.9700 .
C78 H78B 0.9700 .
C79 O21 1.415(15) .
C79 C80 1.496(17) .
C79 K1 3.529(14) .
C79 H79A 0.9700 .
C79 H79B 0.9700 .
C80 O22 1.428(14) .
C80 H80A 0.9700 .
C80 H80B 0.9700 .
C81 C82 1.449(17) .
C81 O22 1.449(13) .
C81 H81A 0.9700 .
C81 H81B 0.9700 .
C82 O23 1.436(15) .
C82 H82A 0.9700 .
C82 H82B 0.9700 .
C83 O23 1.437(15) .
C83 C84 1.472(19) .
C83 H83A 0.9700 .
C83 H83B 0.9700 .
C84 O24 1.409(15) .
C84 H84A 0.9700 .
C84 H84B 0.9700 .
C85 O24 1.440(16) .
C85 C86 1.443(18) .
C85 H85A 0.9700 .
C85 H85B 0.9700 .
C86 O19 1.455(15) .
C86 H86A 0.9700 .
C86 H86B 0.9700 .
C87 C88 1.436(18) .
C87 O30 1.600(18) .
C87 K2 3.26(2) .
C88 O31 1.50(3) .
C88 K2 3.15(3) .
C89 C90 1.08(3) .
C89 O31 1.61(3) .
C89 K2 2.91(3) .
C90 O31 1.92(4) .
C90 O32 1.92(3) .
C90 C91 2.01(4) .
C91 O32 1.21(2) .
C91 C92 1.92(4) .
C92 O33 1.51(3) .
C93 O33 1.23(2) .
C93 C94 1.65(4) .
C94 O34 1.21(3) .
C95 C96 1.38(4) .
C95 O34 1.43(3) .
C96 O35 1.26(3) .
C96 K2 2.91(3) .
C97 C98 1.45(4) .
C97 O35 1.65(3) .
C98 O30 1.76(3) .
C98 K2 3.24(2) .
C104 C107 1.53(4) .
C104 H10B 0.9600 .
C104 H10C 0.9600 .
C104 H10D 0.9600 .
C107 O36 1.48(4) .
C107 H10E 0.9700 .
C107 H10F 0.9700 .
C110 C115 1.42(5) .
C111 O36 1.47(3) .
C111 C112 1.84(5) .
C111 H11B 0.9700 .
C111 H11C 0.9700 .
C112 H11D 0.9600 .
C112 H11E 0.9600 .
C112 H11F 0.9600 .
C115 C116 1.35(4) .
C115 O40 1.35(5) .
K1 O22 2.723(9) .
K1 O2 2.729(7) .
K1 O20 2.804(8) .
K1 O24 2.818(9) .
K1 O23 2.860(9) .
K1 O19 2.861(9) .
K1 O21 2.918(8) .
K2 O37 1.407(13) .
K2 O33 2.800(16) .
K2 O32 2.811(16) .
K2 O34 2.864(18) .
K2 O18 2.908(11) .
K2 O30 3.335(16) .
K2 O31 3.337(17) .
N1 H1 0.8600 .
N2 H2 0.8600 .
N3 H3A 0.8600 .
N4 H4A 0.8600 .
N5 H5A 0.8600 .
N6 H6A 0.8600 .
N7 H7 0.8600 .
N8 H8 0.8600 .
N9 H9 0.8600 .
N10 H10A 0.8600 .
N11 H11A 0.8600 .
N12 H12 0.8600 .
O25 P1 1.513(7) .
O26 P1 1.535(8) .
O27 P1 1.502(6) .
O28 P1 1.592(7) .
O28 H28 0.8200 .

loop_
_geom_torsion_atom_site_label_1
_geom_torsion_atom_site_label_2
_geom_torsion_atom_site_label_3
_geom_torsion_atom_site_label_4
_geom_torsion
_geom_torsion_site_symmetry_1
_geom_torsion_site_symmetry_2
_geom_torsion_site_symmetry_3
_geom_torsion_site_symmetry_4
C7 C2 C3 C4 1.0(15) . . . .
N1 C2 C3 C4 177.5(9) . . . .
C2 C3 C4 C5 -1.0(16) . . . .
C3 C4 C5 C6 -0.2(16) . . . .
C4 C5 C6 C7 1.3(16) . . . .
C5 C6 C7 C2 -1.2(16) . . . .
C5 C6 C7 N6 178.7(9) . . . .
C3 C2 C7 C6 0.0(15) . . . .
N1 C2 C7 C6 -176.6(9) . . . .
C3 C2 C7 N6 -179.9(9) . . . .
N1 C2 C7 N6 3.5(13) . . . .
C14 C9 C10 C11 -1.9(18) . . . .
N5 C9 C10 C11 175.0(10) . . . .
C9 C10 C11 C12 -2.0(17) . . . .
C10 C11 C12 C13 5.0(18) . . . .
C10 C11 C12 O3 -176.7(10) . . . .
O3 C12 C13 C14 177.7(11) . . . .
C11 C12 C13 C14 -4(2) . . . .
C10 C9 C14 C13 2.8(18) . . . .
N5 C9 C14 C13 -174.3(10) . . . .
C12 C13 C14 C9 0(2) . . . .
O3 C15 C16 O4 -71.2(16) . . . .
O4 C17 C18 O5 -89.0(18) . . . .
O5 C19 C20 O6 48(4) . . . .
O6 C21 C22 O7 -72(3) . . . .
O7 C23 C24 O8 -94(3) . . . .
O8 C25 C26 C27 178.8(14) . . . .
C30 C25 C26 C27 2(2) . . . .
C25 C26 C27 C28 2(2) . . . .
C26 C27 C28 C29 -4(2) . . . .
C26 C27 C28 N4 179.7(12) . . . .
C27 C28 C29 C30 1(2) . . . .
N4 C28 C29 C30 177.3(12) . . . .
C26 C25 C30 C29 -4(2) . . . .
O8 C25 C30 C29 178.1(12) . . . .
C28 C29 C30 C25 3(2) . . . .
C37 C32 C33 C34 -1.6(19) . . . .
N3 C32 C33 C34 179.1(11) . . . .
C32 C33 C34 C35 1.2(19) . . . .
C33 C34 C35 C36 -0.8(18) . . . .
C34 C35 C36 C37 0.7(17) . . . .
C33 C32 C37 C36 1.4(17) . . . .
N3 C32 C37 C36 -179.2(9) . . . .
C33 C32 C37 N2 179.3(10) . . . .
N3 C32 C37 N2 -1.4(15) . . . .
C35 C36 C37 C32 -1.0(16) . . . .
C35 C36 C37 N2 -178.7(10) . . . .
C44 C39 C40 C41 2.6(16) . . . .
N8 C39 C40 C41 -177.3(10) . . . .
C39 C40 C41 C42 -1.0(18) . . . .
C40 C41 C42 C43 -1.0(18) . . . .
C41 C42 C43 C44 1.5(18) . . . .
C42 C43 C44 C39 0.0(16) . . . .
C42 C43 C44 N9 -178.3(10) . . . .
C40 C39 C44 C43 -2.1(16) . . . .
N8 C39 C44 C43 177.8(10) . . . .
C40 C39 C44 N9 176.3(9) . . . .
N8 C39 C44 N9 -3.8(15) . . . .
N10 C46 C47 C48 -174.2(12) . . . .
C51 C46 C47 C48 2.9(18) . . . .
C46 C47 C48 C49 -5(2) . . . .
C47 C48 C49 O12 -173.0(12) . . . .
C47 C48 C49 C50 4.5(19) . . . .
C48 C49 C50 C51 -1(2) . . . .
O12 C49 C50 C51 176.2(12) . . . .
C49 C50 C51 C46 -1(2) . . . .
C47 C46 C51 C50 0.4(17) . . . .
N10 C46 C51 C50 177.8(11) . . . .
O12 C52 C53 O13 66.3(15) . . . .
O13 C54 C55 O14 64.1(17) . . . .
O14 C56 C57 O15 -80(2) . . . .
O15 C58 C59 O16 78(2) . . . .
O16 C60 C61 O17 -40(3) . . . .
C67 C62 C63 C64 1(2) . . . .
O17 C62 C63 C64 -173.9(14) . . . .
C62 C63 C64 C65 -3(2) . . . .
C63 C64 C65 C66 2.9(19) . . . .
C63 C64 C65 N11 178.7(11) . . . .
C64 C65 C66 C67 -0.5(19) . . . .
N11 C65 C66 C67 -176.1(12) . . . .
C63 C62 C67 C66 2(3) . . . .
O17 C62 C67 C66 176.8(12) . . . .
C65 C66 C67 C62 -2(2) . . . .
C74 C69 C70 C71 -1(2) . . . .
N12 C69 C70 C71 179.1(14) . . . .
C69 C70 C71 C72 -1(2) . . . .
C70 C71 C72 C73 2(3) . . . .
C71 C72 C73 C74 -1(2) . . . .
C72 C73 C74 N7 176.4(13) . . . .
C72 C73 C74 C69 0(2) . . . .
C70 C69 C74 N7 -175.4(13) . . . .
N12 C69 C74 N7 4.6(19) . . . .
C70 C69 C74 C73 1(2) . . . .
N12 C69 C74 C73 -178.7(12) . . . .
O19 C75 C76 O20 -65.0(12) . . . .
O20 C77 C78 O21 67.6(12) . . . .
O21 C79 C80 O22 -62.8(14) . . . .
K1 C79 C80 O22 -16.2(9) . . . .
O22 C81 C82 O23 58.0(14) . . . .
O23 C83 C84 O24 -63.7(15) . . . .
O24 C85 C86 O19 61.1(16) . . . .
O30 C87 C88 O31 -128(4) . . . .
K2 C87 C88 O31 -65(4) . . . .
O30 C87 C88 K2 -63(2) . . . .
K2 C89 C90 O31 -89(3) . . . .
O31 C89 C90 O32 135.7(15) . . . .
K2 C89 C90 O32 46(3) . . . .
O31 C89 C90 C91 170.8(15) . . . .
K2 C89 C90 C91 81(3) . . . .
C89 C90 C91 O32 -72(2) . . . .
O31 C90 C91 O32 -60(3) . . . .
C89 C90 C91 C92 -86(3) . . . .
O31 C90 C91 C92 -74(3) . . . .
O32 C90 C91 C92 -13.8(15) . . . .
O32 C91 C92 O33 62(2) . . . .
C90 C91 C92 O33 77(3) . . . .
O33 C93 C94 O34 -62(3) . . . .
O34 C95 C96 O35 158(4) . . . .
O34 C95 C96 K2 20(2) . . . .
O35 C97 C98 O30 146.4(15) . . . .
O35 C97 C98 K2 69.7(13) . . . .
O2 C8 K1 O22 4.4(8) . . . .
N5 C8 K1 O22 -127.1(7) . . . .
N6 C8 K1 O22 104.6(10) . . . .
N5 C8 K1 O2 -131.5(11) . . . .
N6 C8 K1 O2 100.2(13) . . . .
O2 C8 K1 O20 -112.1(8) . . . .
N5 C8 K1 O20 116.4(7) . . . .
N6 C8 K1 O20 -11.9(10) . . . .
O2 C8 K1 O24 133.9(7) . . . .
N5 C8 K1 O24 2.4(7) . . . .
N6 C8 K1 O24 -125.9(10) . . . .
O2 C8 K1 O23 69.6(8) . . . .
N5 C8 K1 O23 -61.9(8) . . . .
N6 C8 K1 O23 169.8(9) . . . .
O2 C8 K1 O19 -169.4(7) . . . .
N5 C8 K1 O19 59.1(7) . . . .
N6 C8 K1 O19 -69.3(10) . . . .
O2 C8 K1 O21 -56.1(7) . . . .
N5 C8 K1 O21 172.4(7) . . . .
N6 C8 K1 O21 44.1(11) . . . .
O2 C8 K1 C79 -34.0(7) . . . .
N5 C8 K1 C79 -165.5(7) . . . .
N6 C8 K1 C79 66.2(11) . . . .
O21 C79 K1 O22 133.9(9) . . . .
C80 C79 K1 O22 11.7(7) . . . .
O21 C79 K1 O2 -116.6(7) . . . .
C80 C79 K1 O2 121.2(8) . . . .
O21 C79 K1 O20 -30.0(7) . . . .
C80 C79 K1 O20 -152.2(8) . . . .
O21 C79 K1 O24 108.5(10) . . . .
C80 C79 K1 O24 -13.8(14) . . . .
O21 C79 K1 O23 124.4(7) . . . .
C80 C79 K1 O23 2.2(8) . . . .
O21 C79 K1 O19 -17.1(9) . . . .
C80 C79 K1 O19 -139.3(7) . . . .
C80 C79 K1 O21 -122.2(11) . . . .
O21 C79 K1 C8 -105.9(7) . . . .
C80 C79 K1 C8 131.8(8) . . . .
O35 C96 K2 O37 -65(2) . . . .
C95 C96 K2 O37 87(2) . . . .
O35 C96 K2 O33 -149(2) . . . .
C95 C96 K2 O33 3(2) . . . .
O35 C96 K2 O32 -142.5(18) . . . .
C95 C96 K2 O32 9(3) . . . .
O35 C96 K2 O34 -167(3) . . . .
C95 C96 K2 O34 -15.8(18) . . . .
O35 C96 K2 O18 120.0(18) . . . .
C95 C96 K2 O18 -89(2) . . . .
O35 C96 K2 C89 -77(3) . . . .
C95 C96 K2 C89 75(3) . . . .
O35 C96 K2 C88 -5(3) . . . .
C95 C96 K2 C88 147(2) . . . .
O35 C96 K2 C98 18.7(18) . . . .
C95 C96 K2 C98 170(3) . . . .
O35 C96 K2 C87 9(2) . . . .
C95 C96 K2 C87 160(2) . . . .
O35 C96 K2 O30 -2.4(19) . . . .
C95 C96 K2 O30 149(2) . . . .
O35 C96 K2 O31 -6(3) . . . .
C95 C96 K2 O31 145.7(19) . . . .
C90 C89 K2 O37 -157(4) . . . .
O31 C89 K2 O37 114.1(14) . . . .
C90 C89 K2 O33 -72(4) . . . .
O31 C89 K2 O33 -160.0(12) . . . .
C90 C89 K2 O32 -48(4) . . . .
O31 C89 K2 O32 -136.8(17) . . . .
C90 C89 K2 O34 -83(4) . . . .
O31 C89 K2 O34 -171.7(9) . . . .
C90 C89 K2 C96 -144(4) . . . .
O31 C89 K2 C96 127(2) . . . .
C90 C89 K2 O18 21(4) . . . .
O31 C89 K2 O18 -67.8(12) . . . .
C90 C89 K2 C88 120(4) . . . .
O31 C89 K2 C88 31.5(11) . . . .
C90 C89 K2 C98 138(4) . . . .
O31 C89 K2 C98 49.1(15) . . . .
C90 C89 K2 C87 122(4) . . . .
O31 C89 K2 C87 33.3(12) . . . .
C90 C89 K2 O30 144(4) . . . .
O31 C89 K2 O30 55.2(12) . . . .
C90 C89 K2 O31 88(4) . . . .
C87 C88 K2 O37 96.9(19) . . . .
O31 C88 K2 O37 -113.5(16) . . . .
C87 C88 K2 O33 160.8(15) . . . .
O31 C88 K2 O33 -49.5(18) . . . .
C87 C88 K2 O32 -176.7(18) . . . .
O31 C88 K2 O32 -27.0(14) . . . .
C87 C88 K2 O34 72(3) . . . .
O31 C88 K2 O34 -138(2) . . . .
C87 C88 K2 C96 31(2) . . . .
O31 C88 K2 C96 -179.2(14) . . . .
C87 C88 K2 O18 -100.8(18) . . . .
O31 C88 K2 O18 48.8(15) . . . .
C87 C88 K2 C89 176(2) . . . .
O31 C88 K2 C89 -34.5(13) . . . .
C87 C88 K2 C98 11.2(18) . . . .
O31 C88 K2 C98 160.8(16) . . . .
O31 C88 K2 C87 150(3) . . . .
C87 C88 K2 O30 28.2(16) . . . .
O31 C88 K2 O30 178(2) . . . .
C87 C88 K2 O31 -150(3) . . . .
C97 C98 K2 O37 28(2) . . . .
O30 C98 K2 O37 -47.1(14) . . . .
C97 C98 K2 O33 -41(3) . . . .
O30 C98 K2 O33 -115.4(15) . . . .
C97 C98 K2 O32 75(3) . . . .
O30 C98 K2 O32 0(3) . . . .
C97 C98 K2 O34 -65(2) . . . .
O30 C98 K2 O34 -140.0(13) . . . .
C97 C98 K2 C96 -62(2) . . . .
O30 C98 K2 C96 -136.4(17) . . . .
C97 C98 K2 O18 -169(2) . . . .
O30 C98 K2 O18 116.4(12) . . . .
C97 C98 K2 C89 87(2) . . . .
O30 C98 K2 C89 11.9(18) . . . .
C97 C98 K2 C88 100(2) . . . .
O30 C98 K2 C88 25.2(14) . . . .
C97 C98 K2 C87 106(2) . . . .
O30 C98 K2 C87 31.5(12) . . . .
C97 C98 K2 O30 75(2) . . . .
C97 C98 K2 O31 109(2) . . . .
O30 C98 K2 O31 33.8(14) . . . .
C88 C87 K2 O37 -75.4(19) . . . .
O30 C87 K2 O37 55.5(15) . . . .
C88 C87 K2 O33 -34(3) . . . .
O30 C87 K2 O33 96.6(19) . . . .
C88 C87 K2 O32 4(2) . . . .
O30 C87 K2 O32 134.5(14) . . . .
C88 C87 K2 O34 -150.9(16) . . . .
O30 C87 K2 O34 -20(2) . . . .
C88 C87 K2 C96 -155.4(18) . . . .
O30 C87 K2 C96 -24.4(17) . . . .
C88 C87 K2 O18 83.1(18) . . . .
O30 C87 K2 O18 -146.0(14) . . . .
C88 C87 K2 C89 -3.2(18) . . . .
O30 C87 K2 C89 127.7(16) . . . .
O30 C87 K2 C88 131(3) . . . .
C88 C87 K2 C98 -166(2) . . . .
O30 C87 K2 C98 -35.0(13) . . . .
C88 C87 K2 O30 -131(3) . . . .
C88 C87 K2 O31 17.0(16) . . . .
O30 C87 K2 O31 147.9(18) . . . .
O1 C1 N1 C2 -2.3(16) . . . .
N2 C1 N1 C2 173.4(9) . . . .
C3 C2 N1 C1 19.0(16) . . . .
C7 C2 N1 C1 -164.5(9) . . . .
O1 C1 N2 C37 -7.5(16) . . . .
N1 C1 N2 C37 176.8(9) . . . .
C32 C37 N2 C1 170.2(10) . . . .
C36 C37 N2 C1 -12.1(16) . . . .
O9 C31 N3 C32 2.5(19) . . . .
N4 C31 N3 C32 -173.9(11) . . . .
C33 C32 N3 C31 61.9(16) . . . .
C37 C32 N3 C31 -117.4(12) . . . .
O9 C31 N4 C28 7(2) . . . .
N3 C31 N4 C28 -176.5(11) . . . .
C29 C28 N4 C31 -21(2) . . . .
C27 C28 N4 C31 155.1(13) . . . .
O2 C8 N5 C9 3.2(19) . . . .
N6 C8 N5 C9 -173.7(9) . . . .
K1 C8 N5 C9 44.7(11) . . . .
C14 C9 N5 C8 -163.9(11) . . . .
C10 C9 N5 C8 19.1(18) . . . .
O2 C8 N6 C7 12.0(17) . . . .
N5 C8 N6 C7 -171.1(9) . . . .
K1 C8 N6 C7 -46.3(15) . . . .
C6 C7 N6 C8 -62.8(14) . . . .
C2 C7 N6 C8 117.1(11) . . . .
C73 C74 N7 C38 -49.8(19) . . . .
C69 C74 N7 C38 126.8(13) . . . .
O10 C38 N7 C74 10.1(18) . . . .
N8 C38 N7 C74 -168.3(11) . . . .
O10 C38 N8 C39 -4.8(18) . . . .
N7 C38 N8 C39 173.7(9) . . . .
C40 C39 N8 C38 41.6(16) . . . .
C44 C39 N8 C38 -138.3(12) . . . .
O11 C45 N9 C44 9.4(19) . . . .
N10 C45 N9 C44 -173.9(10) . . . .
C43 C44 N9 C45 -42.9(16) . . . .
C39 C44 N9 C45 138.8(12) . . . .
O11 C45 N10 C46 -3.1(18) . . . .
N9 C45 N10 C46 -179.9(10) . . . .
C47 C46 N10 C45 -13.6(18) . . . .
C51 C46 N10 C45 169.3(10) . . . .
O18 C68 N11 C65 -1(2) . . . .
N12 C68 N11 C65 -179.6(11) . . . .
C64 C65 N11 C68 159.4(13) . . . .
C66 C65 N11 C68 -25(2) . . . .
O18 C68 N12 C69 -2(2) . . . .
N11 C68 N12 C69 177.1(12) . . . .
C70 C69 N12 C68 40(2) . . . .
C74 C69 N12 C68 -139.6(13) . . . .
N5 C8 O2 K1 65.8(13) . . . .
N6 C8 O2 K1 -117.8(10) . . . .
O22 K1 O2 C8 -175.8(7) . . . .
O20 K1 O2 C8 64.8(7) . . . .
O24 K1 O2 C8 -52.3(8) . . . .
O23 K1 O2 C8 -122.1(7) . . . .
O19 K1 O2 C8 11.1(8) . . . .
O21 K1 O2 C8 124.0(7) . . . .
C79 K1 O2 C8 144.4(8) . . . .
C13 C12 O3 C15 -12.5(19) . . . .
C11 C12 O3 C15 169.3(11) . . . .
C16 C15 O3 C12 -164.2(12) . . . .
C15 C16 O4 C17 -177.8(14) . . . .
C18 C17 O4 C16 164.0(14) . . . .
C20 C19 O5 C18 -155(2) . . . .
C17 C18 O5 C19 -168.8(17) . . . .
C19 C20 O6 C21 -175(2) . . . .
C22 C21 O6 C20 -156(3) . . . .
C24 C23 O7 C22 168(2) . . . .
C21 C22 O7 C23 110(3) . . . .
C26 C25 O8 C24 -10(2) . . . .
C30 C25 O8 C24 167.3(15) . . . .
C23 C24 O8 C25 179.3(15) . . . .
C48 C49 O12 C52 1.1(19) . . . .
C50 C49 O12 C52 -176.4(12) . . . .
C53 C52 O12 C49 163.3(12) . . . .
C52 C53 O13 C54 -175.7(11) . . . .
C55 C54 O13 C53 -166.3(12) . . . .
C54 C55 O14 C56 -169.6(13) . . . .
C57 C56 O14 C55 163.4(16) . . . .
C59 C58 O15 C57 -178.6(18) . . . .
C56 C57 O15 C58 -178.9(19) . . . .
C58 C59 O16 C60 -88(2) . . . .
C61 C60 O16 C59 -46(3) . . . .
C67 C62 O17 C61 173.9(15) . . . .
C63 C62 O17 C61 -11(3) . . . .
C60 C61 O17 C62 -89(2) . . . .
N11 C68 O18 K2 -70.3(16) . . . .
N12 C68 O18 K2 108.5(12) . . . .
O37 K2 O18 C68 -88(2) . . . .
O33 K2 O18 C68 -8.6(11) . . . .
O32 K2 O18 C68 -54.8(11) . . . .
O34 K2 O18 C68 42.4(11) . . . .
C96 K2 O18 C68 80.0(13) . . . .
C89 K2 O18 C68 -92.6(12) . . . .
C88 K2 O18 C68 -139.6(11) . . . .
C98 K2 O18 C68 142.9(12) . . . .
C87 K2 O18 C68 -165.4(11) . . . .
O30 K2 O18 C68 176.3(10) . . . .
O31 K2 O18 C68 -119.7(11) . . . .
C76 C75 O19 C86 -177.2(10) . . . .
C76 C75 O19 K1 59.3(11) . . . .
C85 C86 O19 C75 173.2(11) . . . .
C85 C86 O19 K1 -62.6(12) . . . .
O22 K1 O19 C75 -116.4(10) . . . .
O2 K1 O19 C75 42.9(8) . . . .
O20 K1 O19 C75 -27.3(7) . . . .
O24 K1 O19 C75 157.5(9) . . . .
O23 K1 O19 C75 179.7(8) . . . .
O21 K1 O19 C75 -49.4(8) . . . .
C8 K1 O19 C75 46.4(8) . . . .
C79 K1 O19 C75 -42.2(9) . . . .
O22 K1 O19 C86 118.8(10) . . . .
O2 K1 O19 C86 -82.0(7) . . . .
O20 K1 O19 C86 -152.2(8) . . . .
O24 K1 O19 C86 32.6(7) . . . .
O23 K1 O19 C86 54.8(8) . . . .
O21 K1 O19 C86 -174.2(7) . . . .
C8 K1 O19 C86 -78.5(7) . . . .
C79 K1 O19 C86 -167.1(7) . . . .
C75 C76 O20 C77 -175.7(9) . . . .
C75 C76 O20 K1 38.7(11) . . . .
C78 C77 O20 C76 174.0(10) . . . .
C78 C77 O20 K1 -39.7(12) . . . .
O22 K1 O20 C76 149.9(7) . . . .
O2 K1 O20 C76 -122.8(8) . . . .
O24 K1 O20 C76 -2.5(8) . . . .
O23 K1 O20 C76 71.2(11) . . . .
O19 K1 O20 C76 -7.1(7) . . . .
O21 K1 O20 C76 149.1(8) . . . .
C8 K1 O20 C76 -105.6(8) . . . .
C79 K1 O20 C76 162.3(8) . . . .
O22 K1 O20 C77 5.9(8) . . . .
O2 K1 O20 C77 93.2(7) . . . .
O24 K1 O20 C77 -146.5(7) . . . .
O23 K1 O20 C77 -72.7(10) . . . .
O19 K1 O20 C77 -151.1(8) . . . .
O21 K1 O20 C77 5.1(7) . . . .
C8 K1 O20 C77 110.4(8) . . . .
C79 K1 O20 C77 18.3(7) . . . .
C80 C79 O21 C78 180.0(10) . . . .
K1 C79 O21 C78 116.4(8) . . . .
C80 C79 O21 K1 63.6(10) . . . .
C77 C78 O21 C79 -173.5(10) . . . .
C77 C78 O21 K1 -60.7(10) . . . .
O22 K1 O21 C79 -34.2(7) . . . .
O2 K1 O21 C79 59.6(7) . . . .
O20 K1 O21 C79 145.1(8) . . . .
O24 K1 O21 C79 -128.0(9) . . . .
O23 K1 O21 C79 -61.7(8) . . . .
O19 K1 O21 C79 167.0(7) . . . .
C8 K1 O21 C79 75.0(7) . . . .
O22 K1 O21 C78 -150.9(7) . . . .
O2 K1 O21 C78 -57.1(7) . . . .
O20 K1 O21 C78 28.3(7) . . . .
O24 K1 O21 C78 115.3(8) . . . .
O23 K1 O21 C78 -178.5(7) . . . .
O19 K1 O21 C78 50.3(7) . . . .
C8 K1 O21 C78 -41.8(7) . . . .
C79 K1 O21 C78 -116.7(10) . . . .
C79 C80 O22 C81 -177.0(10) . . . .
C79 C80 O22 K1 24.5(13) . . . .
C82 C81 O22 C80 174.5(11) . . . .
C82 C81 O22 K1 -27.3(14) . . . .
O2 K1 O22 C80 -79.1(8) . . . .
O20 K1 O22 C80 4.0(8) . . . .
O24 K1 O22 C80 156.0(7) . . . .
O23 K1 O22 C80 154.9(8) . . . .
O19 K1 O22 C80 81.2(11) . . . .
O21 K1 O22 C80 4.7(7) . . . .
C8 K1 O22 C80 -80.5(8) . . . .
C79 K1 O22 C80 -14.1(8) . . . .
O2 K1 O22 C81 123.9(8) . . . .
O20 K1 O22 C81 -153.0(7) . . . .
O24 K1 O22 C81 -1.0(9) . . . .
O23 K1 O22 C81 -2.1(7) . . . .
O19 K1 O22 C81 -75.8(12) . . . .
O21 K1 O22 C81 -152.3(8) . . . .
C8 K1 O22 C81 122.5(8) . . . .
C79 K1 O22 C81 -171.1(9) . . . .
C81 C82 O23 C83 172.2(10) . . . .
C81 C82 O23 K1 -59.7(11) . . . .
C84 C83 O23 C82 176.7(11) . . . .
C84 C83 O23 K1 50.6(12) . . . .
O22 K1 O23 C82 31.4(8) . . . .
O2 K1 O23 C82 -38.8(9) . . . .
O20 K1 O23 C82 124.9(9) . . . .
O24 K1 O23 C82 -147.5(9) . . . .
O19 K1 O23 C82 -169.6(8) . . . .
O21 K1 O23 C82 59.4(8) . . . .
C8 K1 O23 C82 -59.0(9) . . . .
C79 K1 O23 C82 39.0(8) . . . .
O22 K1 O23 C83 159.4(9) . . . .
O2 K1 O23 C83 89.2(9) . . . .
O20 K1 O23 C83 -107.1(10) . . . .
O24 K1 O23 C83 -19.5(8) . . . .
O19 K1 O23 C83 -41.5(9) . . . .
O21 K1 O23 C83 -172.6(8) . . . .
C8 K1 O23 C83 69.0(9) . . . .
C79 K1 O23 C83 167.0(8) . . . .
C83 C84 O24 C85 -168.7(12) . . . .
C83 C84 O24 K1 45.3(15) . . . .
C86 C85 O24 C84 -174.5(13) . . . .
C86 C85 O24 K1 -29.0(15) . . . .
O22 K1 O24 C84 -15.1(10) . . . .
O2 K1 O24 C84 -124.1(9) . . . .
O20 K1 O24 C84 137.6(9) . . . .
O23 K1 O24 C84 -14.1(9) . . . .
O19 K1 O24 C84 142.2(10) . . . .
O21 K1 O24 C84 64.6(13) . . . .
C8 K1 O24 C84 -139.4(9) . . . .
C79 K1 O24 C84 4.2(15) . . . .
O22 K1 O24 C85 -159.4(8) . . . .
O2 K1 O24 C85 91.5(9) . . . .
O20 K1 O24 C85 -6.7(10) . . . .
O23 K1 O24 C85 -158.4(10) . . . .
O19 K1 O24 C85 -2.2(8) . . . .
O21 K1 O24 C85 -79.7(11) . . . .
C8 K1 O24 C85 76.3(9) . . . .
C79 K1 O24 C85 -140.1(10) . . . .
C88 C87 O30 C98 122(3) . . . .
K2 C87 O30 C98 61.4(16) . . . .
C88 C87 O30 K2 60(2) . . . .
C97 C98 O30 C87 -158(2) . . . .
K2 C98 O30 C87 -62.7(17) . . . .
C97 C98 O30 K2 -94.9(17) . . . .
O37 K2 O30 C87 -114.8(17) . . . .
O33 K2 O30 C87 -130.6(16) . . . .
O32 K2 O30 C87 -59.2(17) . . . .
O34 K2 O30 C87 167.2(14) . . . .
C96 K2 O30 C87 156.3(17) . . . .
O18 K2 O30 C87 41.0(16) . . . .
C89 K2 O30 C87 -49.2(16) . . . .
C88 K2 O30 C87 -26.0(14) . . . .
C98 K2 O30 C87 121(2) . . . .
O31 K2 O30 C87 -25.0(15) . . . .
O37 K2 O30 C98 124.6(16) . . . .
O33 K2 O30 C98 108.8(16) . . . .
O32 K2 O30 C98 -179.8(13) . . . .
O34 K2 O30 C98 46.6(15) . . . .
C96 K2 O30 C98 35.7(15) . . . .
O18 K2 O30 C98 -79.6(14) . . . .
C89 K2 O30 C98 -169.9(15) . . . .
C88 K2 O30 C98 -146.6(18) . . . .
C87 K2 O30 C98 -121(2) . . . .
O31 K2 O30 C98 -145.6(15) . . . .
C87 C88 O31 C89 115(5) . . . .
K2 C88 O31 C89 51.0(14) . . . .
C87 C88 O31 C90 115(5) . . . .
K2 C88 O31 C90 51(2) . . . .
C87 C88 O31 K2 64(4) . . . .
C90 C89 O31 C88 180(2) . . . .
K2 C89 O31 C88 -56.8(15) . . . .
K2 C89 O31 C90 124(2) . . . .
C90 C89 O31 K2 -124(2) . . . .
C89 C90 O31 C88 -1(3) . . . .
O32 C90 O31 C88 -49(3) . . . .
C91 C90 O31 C88 -15(4) . . . .
O32 C90 O31 C89 -49(2) . . . .
C91 C90 O31 C89 -14(2) . . . .
C89 C90 O31 K2 47(2) . . . .
O32 C90 O31 K2 -1.5(14) . . . .
C91 C90 O31 K2 33(2) . . . .
O37 K2 O31 C88 60.9(16) . . . .
O33 K2 O31 C88 141.6(15) . . . .
O32 K2 O31 C88 149.5(16) . . . .
O34 K2 O31 C88 140.3(18) . . . .
C96 K2 O31 C88 2(3) . . . .
O18 K2 O31 C88 -130.4(15) . . . .
C89 K2 O31 C88 120(2) . . . .
C98 K2 O31 C88 -18.9(16) . . . .
C87 K2 O31 C88 -16.6(16) . . . .
O30 K2 O31 C88 -1.7(15) . . . .
O37 K2 O31 C89 -59.4(14) . . . .
O33 K2 O31 C89 21.4(13) . . . .
O32 K2 O31 C89 29.3(12) . . . .
O34 K2 O31 C89 20(2) . . . .
C96 K2 O31 C89 -119(2) . . . .
O18 K2 O31 C89 109.4(13) . . . .
C88 K2 O31 C89 -120(2) . . . .
C98 K2 O31 C89 -139.1(13) . . . .
C87 K2 O31 C89 -136.8(15) . . . .
O30 K2 O31 C89 -121.9(13) . . . .
O37 K2 O31 C90 -87.6(11) . . . .
O33 K2 O31 C90 -6.8(11) . . . .
O32 K2 O31 C90 1.1(10) . . . .
O34 K2 O31 C90 -8(2) . . . .
C96 K2 O31 C90 -146.8(18) . . . .
O18 K2 O31 C90 81.2(10) . . . .
C89 K2 O31 C90 -28.2(13) . . . .
C88 K2 O31 C90 -148(2) . . . .
C98 K2 O31 C90 -167.3(11) . . . .
C87 K2 O31 C90 -165.0(13) . . . .
O30 K2 O31 C90 -150.1(11) . . . .
C92 C91 O32 C90 166.2(15) . . . .
C92 C91 O32 K2 -107(3) . . . .
C90 C91 O32 K2 86(3) . . . .
C89 C90 O32 C91 101(3) . . . .
O31 C90 O32 C91 142(2) . . . .
C89 C90 O32 K2 -39(2) . . . .
O31 C90 O32 K2 1.8(17) . . . .
C91 C90 O32 K2 -139.8(16) . . . .
O37 K2 O32 C91 5(4) . . . .
O33 K2 O32 C91 91(4) . . . .
O34 K2 O32 C91 98(4) . . . .
C96 K2 O32 C91 82(4) . . . .
O18 K2 O32 C91 -164(4) . . . .
C89 K2 O32 C91 -58(4) . . . .
C88 K2 O32 C91 -66(4) . . . .
C98 K2 O32 C91 -42(5) . . . .
C87 K2 O32 C91 -68(4) . . . .
O30 K2 O32 C91 -42(4) . . . .
O31 K2 O32 C91 -79(4) . . . .
O37 K2 O32 C90 83.1(12) . . . .
O33 K2 O32 C90 169.1(12) . . . .
O34 K2 O32 C90 176.1(10) . . . .
C96 K2 O32 C90 160.8(12) . . . .
O18 K2 O32 C90 -85.5(10) . . . .
C89 K2 O32 C90 20.7(12) . . . .
C88 K2 O32 C90 12.0(11) . . . .
C98 K2 O32 C90 36(3) . . . .
C87 K2 O32 C90 10.5(12) . . . .
O30 K2 O32 C90 36.4(12) . . . .
O31 K2 O32 C90 -1.1(10) . . . .
C94 C93 O33 C92 -170.4(17) . . . .
C94 C93 O33 K2 71(2) . . . .
C91 C92 O33 C93 -173(2) . . . .
C91 C92 O33 K2 -47(2) . . . .
O37 K2 O33 C93 -147(2) . . . .
O32 K2 O33 C93 124(2) . . . .
O34 K2 O33 C93 -47(2) . . . .
C96 K2 O33 C93 -62(2) . . . .
O18 K2 O33 C93 54(2) . . . .
C89 K2 O33 C93 144(2) . . . .
C88 K2 O33 C93 155(2) . . . .
C98 K2 O33 C93 -79(2) . . . .
C87 K2 O33 C93 173(2) . . . .
O30 K2 O33 C93 -133(2) . . . .
O31 K2 O33 C93 133(2) . . . .
O37 K2 O33 C92 99.6(14) . . . .
O32 K2 O33 C92 10.3(12) . . . .
O34 K2 O33 C92 -160.8(15) . . . .
C96 K2 O33 C92 -175.4(14) . . . .
O18 K2 O33 C92 -59.4(13) . . . .
C89 K2 O33 C92 29.9(14) . . . .
C88 K2 O33 C92 41.0(16) . . . .
C98 K2 O33 C92 167.1(14) . . . .
C87 K2 O33 C92 59.9(19) . . . .
O30 K2 O33 C92 113.6(14) . . . .
O31 K2 O33 C92 19.7(14) . . . .
C93 C94 O34 C95 173.1(18) . . . .
C93 C94 O34 K2 32(3) . . . .
C96 C95 O34 C94 -165(2) . . . .
C96 C95 O34 K2 -20(2) . . . .
O37 K2 O34 C94 79(2) . . . .
O33 K2 O34 C94 -1(2) . . . .
O32 K2 O34 C94 -8(2) . . . .
C96 K2 O34 C94 155(3) . . . .
O18 K2 O34 C94 -85(2) . . . .
C89 K2 O34 C94 14(2) . . . .
C88 K2 O34 C94 102(3) . . . .
C98 K2 O34 C94 160(2) . . . .
C87 K2 O34 C94 149(2) . . . .
O30 K2 O34 C94 138(2) . . . .
O31 K2 O34 C94 1(3) . . . .
O37 K2 O34 C95 -61.6(18) . . . .
O33 K2 O34 C95 -140.9(18) . . . .
O32 K2 O34 C95 -147.7(17) . . . .
C96 K2 O34 C95 15.3(19) . . . .
O18 K2 O34 C95 134.6(16) . . . .
C89 K2 O34 C95 -126.0(18) . . . .
C88 K2 O34 C95 -38(3) . . . .
C98 K2 O34 C95 20.2(18) . . . .
C87 K2 O34 C95 9(2) . . . .
O30 K2 O34 C95 -2.0(19) . . . .
O31 K2 O34 C95 -139.3(19) . . . .
C95 C96 O35 C97 -117(5) . . . .
K2 C96 O35 C97 25(4) . . . .
C95 C96 O35 K2 -142(5) . . . .
C98 C97 O35 C96 -86(4) . . . .
C98 C97 O35 K2 -65.0(15) . . . .
O37 K2 O35 C96 112(2) . . . .
O33 K2 O35 C96 33(2) . . . .
O32 K2 O35 C96 60(2) . . . .
O34 K2 O35 C96 9(2) . . . .
O18 K2 O35 C96 -72(2) . . . .
C89 K2 O35 C96 134(2) . . . .
C88 K2 O35 C96 176(2) . . . .
C98 K2 O35 C96 -153(3) . . . .
C87 K2 O35 C96 -171(2) . . . .
O30 K2 O35 C96 177(2) . . . .
O31 K2 O35 C96 176.8(19) . . . .
O37 K2 O35 C97 -51.9(16) . . . .
O33 K2 O35 C97 -131.2(15) . . . .
O32 K2 O35 C97 -104.3(18) . . . .
O34 K2 O35 C97 -154.6(17) . . . .
C96 K2 O35 C97 -164(3) . . . .
O18 K2 O35 C97 124.2(14) . . . .
C89 K2 O35 C97 -30(2) . . . .
C88 K2 O35 C97 12.3(17) . . . .
C98 K2 O35 C97 42.7(15) . . . .
C87 K2 O35 C97 24.6(16) . . . .
O30 K2 O35 C97 13.3(15) . . . .
O31 K2 O35 C97 12.9(18) . . . .
C112 C111 O36 C107 -178(3) . . . .
C104 C107 O36 C111 -160(2) . . . .
